data_7710836
loop_
_publ_author_name
'Jiang, Wen'
'Zhang, Lijun'
'Zhang, Lixin'

_publ_section_title
;
 Reactivity of Mixed Methyl-Aminobenzyl Guanidinate Lutetium Complex
 towards iPrN=C=NiPr, CS2 and Ph2PH
;
_journal_name_full 'Dalton Transactions'
_journal_paper_doi 10.1039/D2DT02008D
_journal_year 2022
_chemical_formula_sum 'C123 H145 Lu2 N6 O2 P3'
_chemical_formula_weight 2182.29
_space_group_crystal_system triclinic
_space_group_IT_number 2
_space_group_name_Hall '-P 1'
_space_group_name_H-M_alt 'P -1'
_atom_sites_solution_hydrogens geom
_audit_creation_method SHELXL-2016/6
_audit_update_record
;
2022-01-10 deposited with the CCDC.	2022-07-28 downloaded from the CCDC.
;
_cell_angle_alpha 96.866(2)
_cell_angle_beta 92.540(2)
_cell_angle_gamma 117.586(2)
_cell_formula_units_Z 2
_cell_length_a 16.9768(7)
_cell_length_b 18.2805(7)
_cell_length_c 20.4588(8)
_cell_measurement_reflns_used 9957
_cell_measurement_temperature 173(2)
_cell_measurement_theta_max 54.83
_cell_measurement_theta_min 3.02
_cell_volume 5551.2(4)
_computing_cell_refinement 'Bruker SAINT'
_computing_data_collection 'Bruker APEX2'
_computing_data_reduction 'Bruker SAINT'
_computing_molecular_graphics 'Bruker SHELXTL'
_computing_publication_material 'Bruker SHELXTL'
_computing_structure_refinement 'SHELXL-2016/6 (Sheldrick, 2016)'
_computing_structure_solution 'SHELXT 2014/5 (Sheldrick, 2014)'
_diffrn_ambient_temperature 173(2)
_diffrn_measured_fraction_theta_full 0.995
_diffrn_measured_fraction_theta_max 0.993
_diffrn_measurement_device_type 'Bruker APEX-II CCD'
_diffrn_measurement_method '\f and \w scans'
_diffrn_radiation_type GaK\a
_diffrn_radiation_wavelength 1.34138
_diffrn_reflns_av_R_equivalents 0.0473
_diffrn_reflns_av_unetI/netI 0.0452
_diffrn_reflns_Laue_measured_fraction_full 0.995
_diffrn_reflns_Laue_measured_fraction_max 0.993
_diffrn_reflns_limit_h_max 20
_diffrn_reflns_limit_h_min -20
_diffrn_reflns_limit_k_max 22
_diffrn_reflns_limit_k_min -22
_diffrn_reflns_limit_l_max 23
_diffrn_reflns_limit_l_min -24
_diffrn_reflns_number 70607
_diffrn_reflns_point_group_measured_fraction_full 0.995
_diffrn_reflns_point_group_measured_fraction_max 0.993
_diffrn_reflns_theta_full 53.594
_diffrn_reflns_theta_max 54.904
_diffrn_reflns_theta_min 3.137
_exptl_absorpt_coefficient_mu 2.713
_exptl_absorpt_correction_T_max 0.544
_exptl_absorpt_correction_T_min 0.388
_exptl_absorpt_correction_type multi-scan
_exptl_absorpt_process_details sadabs
_exptl_crystal_colour yellow
_exptl_crystal_density_diffrn 1.306
_exptl_crystal_description block
_exptl_crystal_F_000 2256
_exptl_crystal_size_max 0.300
_exptl_crystal_size_mid 0.200
_exptl_crystal_size_min 0.100
_refine_diff_density_max 1.243
_refine_diff_density_min -0.838
_refine_diff_density_rms 0.088
_refine_ls_extinction_coef 0.00156(8)
_refine_ls_extinction_expression Fc^*^=kFc[1+0.001xFc^2^\l^3^/sin(2\q)]^-1/4^
_refine_ls_extinction_method 'SHELXL-2016/6 (Sheldrick 2016)'
_refine_ls_goodness_of_fit_ref 1.067
_refine_ls_hydrogen_treatment constr
_refine_ls_matrix_type full
_refine_ls_number_parameters 1422
_refine_ls_number_reflns 20964
_refine_ls_number_restraints 400
_refine_ls_restrained_S_all 1.085
_refine_ls_R_factor_all 0.0698
_refine_ls_R_factor_gt 0.0552
_refine_ls_shift/su_max 0.002
_refine_ls_shift/su_mean 0.000
_refine_ls_structure_factor_coef Fsqd
_refine_ls_weighting_details 'w=1/[\s^2^(Fo^2^)+(0.0658P)^2^+12.5079P] where P=(Fo^2^+2Fc^2^)/3'
_refine_ls_weighting_scheme calc
_refine_ls_wR_factor_gt 0.1483
_refine_ls_wR_factor_ref 0.1566
_reflns_Friedel_coverage 0.000
_reflns_number_gt 16881
_reflns_number_total 20964
_reflns_threshold_expression 'I > 2\s(I)'
_cod_data_source_file d2dt02008d2.cif
_cod_data_source_block ga_90909b_a
_cod_original_cell_volume 5551.1(4)
_cod_database_code 7710836
_shelx_shelxl_version_number 2016/6
_shelx_space_group_comment
; 
The symmetry employed for this shelxl refinement is uniquely defined 
by the following loop, which should always be used as a source of 
symmetry information in preference to the above space-group names. 
They are only intended as comments. 
;
_shelx_estimated_absorpt_t_min 0.497
_shelx_estimated_absorpt_t_max 0.773

loop_
_space_group_symop_operation_xyz
'x, y, z'
'-x, -y, -z'

loop_
_atom_site_label
_atom_site_type_symbol
_atom_site_fract_x
_atom_site_fract_y
_atom_site_fract_z
_atom_site_U_iso_or_equiv
_atom_site_adp_type
_atom_site_occupancy
_atom_site_site_symmetry_order
_atom_site_calc_flag
_atom_site_refinement_flags_posn
_atom_site_refinement_flags_adp
_atom_site_refinement_flags_occupancy
_atom_site_disorder_assembly
_atom_site_disorder_group
Lu1 Lu 0.27415(2) 0.40636(2) 0.75328(2) 0.02166(10) Uani 1 1 d . U . . .
Lu2 Lu 0.32674(2) 0.24243(2) 0.71013(2) 0.02839(11) Uani 1 1 d . . . . .
N1 N 0.3041(2) 0.5031(2) 0.6829(2) 0.0442(9) Uani 1 1 d . . . . .
N2 N 0.1639(2) 0.4272(2) 0.70401(19) 0.0435(9) Uani 1 1 d . . . . .
N3 N 0.1911(3) 0.5346(2) 0.6370(2) 0.0454(9) Uani 1 1 d . . . . .
N4 N 0.4268(3) 0.2036(2) 0.7544(2) 0.0448(9) Uani 1 1 d . . . . .
N5 N 0.2820(3) 0.1098(3) 0.7327(2) 0.0516(10) Uani 1 1 d . . . . .
N6 N 0.3846(3) 0.0579(3) 0.7560(2) 0.0502(10) Uani 1 1 d . . . . .
O1 O 0.3846(2) 0.3802(2) 0.73272(19) 0.0569(9) Uani 1 1 d . . . . .
O2 O 0.2175(2) 0.2702(2) 0.73590(18) 0.0523(8) Uani 1 1 d . . . . .
P1 P 0.31098(11) 0.47810(10) 0.88478(7) 0.0610(4) Uani 1 1 d . . . . .
P2 P 0.82204(9) 0.59199(9) 0.75940(7) 0.0555(3) Uani 1 1 d . . . . .
C1 C 0.3244(5) 0.2137(4) 0.5962(3) 0.0723(17) Uani 1 1 d . . . . .
H1A H 0.268265 0.206455 0.574203 0.109 Uiso 1 1 calc R U . . .
H1B H 0.329105 0.162317 0.585021 0.109 Uiso 1 1 calc R U . . .
H1C H 0.374949 0.260212 0.581365 0.109 Uiso 1 1 calc R U . . .
C2 C 0.2559(4) 0.5357(4) 0.9200(3) 0.0583(14) Uani 1 1 d . . . . .
C3 C 0.2264(4) 0.5303(4) 0.9836(3) 0.0666(16) Uani 1 1 d . . . . .
H3 H 0.235379 0.494981 1.010097 0.080 Uiso 1 1 calc R U . . .
C4 C 0.1842(4) 0.5760(4) 1.0080(3) 0.0751(18) Uani 1 1 d . . . . .
H4 H 0.163793 0.570177 1.050491 0.090 Uiso 1 1 calc R U . . .
C5 C 0.1715(5) 0.6288(5) 0.9723(4) 0.083(2) Uani 1 1 d . . . . .
H5 H 0.142739 0.659619 0.989337 0.100 Uiso 1 1 calc R U . . .
C6 C 0.2019(5) 0.6363(4) 0.9101(4) 0.083(2) Uani 1 1 d . . . . .
H6 H 0.193880 0.672929 0.884589 0.100 Uiso 1 1 calc R U . . .
C7 C 0.2429(4) 0.5922(4) 0.8853(3) 0.0677(16) Uani 1 1 d . . . . .
H7 H 0.263652 0.599732 0.843030 0.081 Uiso 1 1 calc R U . . .
C8 C 0.3041(4) 0.4122(4) 0.9476(3) 0.0594(14) Uani 1 1 d . . . . .
C9 C 0.3786(5) 0.4326(5) 0.9882(3) 0.083(2) Uani 1 1 d . . . . .
H9 H 0.432860 0.479426 0.982152 0.099 Uiso 1 1 calc R U . . .
C10 C 0.3791(7) 0.3882(8) 1.0382(4) 0.115(3) Uani 1 1 d . . . . .
H10 H 0.433477 0.403319 1.064555 0.138 Uiso 1 1 calc R U . . .
C11 C 0.3020(8) 0.3230(6) 1.0495(4) 0.098(3) Uani 1 1 d . . . . .
H11 H 0.301346 0.292310 1.083970 0.117 Uiso 1 1 calc R U . . .
C12 C 0.2270(8) 0.3030(6) 1.0114(5) 0.128(4) Uani 1 1 d . . . . .
H12 H 0.172724 0.257133 1.018810 0.153 Uiso 1 1 calc R U . . .
C13 C 0.2262(6) 0.3471(5) 0.9612(5) 0.121(4) Uani 1 1 d . . . . .
H13 H 0.171260 0.332424 0.935822 0.145 Uiso 1 1 calc R U . . .
C14 C 0.2194(3) 0.4900(3) 0.6725(2) 0.0412(10) Uani 1 1 d . . . . .
C15 C 0.3862(3) 0.5616(3) 0.6617(3) 0.0471(11) Uani 1 1 d . . . . .
C16 C 0.4057(3) 0.5463(3) 0.5966(3) 0.0532(12) Uani 1 1 d . . . . .
C17 C 0.4893(4) 0.5983(4) 0.5797(4) 0.0753(18) Uani 1 1 d . . . . .
H17 H 0.503364 0.588825 0.536065 0.090 Uiso 1 1 calc R U . . .
C18 C 0.5528(5) 0.6638(5) 0.6251(4) 0.101(3) Uani 1 1 d . . . . .
H18 H 0.610111 0.698589 0.612669 0.121 Uiso 1 1 calc R U . . .
C19 C 0.5334(4) 0.6787(4) 0.6880(4) 0.0796(19) Uani 1 1 d . . . . .
H19 H 0.577560 0.724009 0.718766 0.095 Uiso 1 1 calc R U . . .
C20 C 0.4500(3) 0.6284(3) 0.7076(3) 0.0563(13) Uani 1 1 d . . . . .
C21 C 0.3384(4) 0.4745(3) 0.5454(3) 0.0555(13) Uani 1 1 d . . . . .
H21 H 0.277583 0.465688 0.554863 0.067 Uiso 1 1 calc R U . . .
C22 C 0.3417(4) 0.3947(4) 0.5526(3) 0.0648(15) Uani 1 1 d . . . . .
H22A H 0.401051 0.401461 0.544748 0.097 Uiso 1 1 calc R U . . .
H22B H 0.296317 0.348696 0.520169 0.097 Uiso 1 1 calc R U . . .
H22C H 0.329759 0.382016 0.597418 0.097 Uiso 1 1 calc R U . . .
C23 C 0.3483(4) 0.4913(4) 0.4738(3) 0.0704(16) Uani 1 1 d . . . . .
H23A H 0.346309 0.543387 0.469919 0.106 Uiso 1 1 calc R U . . .
H23B H 0.299312 0.444944 0.443978 0.106 Uiso 1 1 calc R U . . .
H23C H 0.405619 0.496413 0.461625 0.106 Uiso 1 1 calc R U . . .
C24 C 0.4311(4) 0.6512(3) 0.7765(3) 0.0598(14) Uani 1 1 d . . . . .
H24 H 0.377426 0.601352 0.786852 0.072 Uiso 1 1 calc R U . . .
C25 C 0.5079(5) 0.6738(5) 0.8304(4) 0.092(2) Uani 1 1 d . . . . .
H25A H 0.525281 0.629368 0.826710 0.138 Uiso 1 1 calc R U . . .
H25B H 0.488314 0.679798 0.874134 0.138 Uiso 1 1 calc R U . . .
H25C H 0.559260 0.726571 0.824794 0.138 Uiso 1 1 calc R U . . .
C26 C 0.4076(5) 0.7224(4) 0.7782(4) 0.0806(19) Uani 1 1 d . . . . .
H26A H 0.459535 0.772709 0.769246 0.121 Uiso 1 1 calc R U . . .
H26B H 0.390908 0.733653 0.822076 0.121 Uiso 1 1 calc R U . . .
H26C H 0.357343 0.706597 0.744472 0.121 Uiso 1 1 calc R U . . .
C27 C 0.2510(3) 0.6051(3) 0.6055(3) 0.0490(12) Uani 1 1 d . . . . .
H27A H 0.306989 0.601777 0.600051 0.059 Uiso 1 1 calc R U . . .
H27B H 0.266774 0.657803 0.635464 0.059 Uiso 1 1 calc R U . . .
C28 C 0.2119(3) 0.6084(3) 0.5387(3) 0.0494(12) Uani 1 1 d . . . . .
C29 C 0.2159(4) 0.6827(4) 0.5256(3) 0.0574(13) Uani 1 1 d . . . . .
H29 H 0.238693 0.729814 0.559656 0.069 Uiso 1 1 calc R U . . .
C30 C 0.1866(4) 0.6885(4) 0.4627(3) 0.0683(16) Uani 1 1 d . . . . .
H30 H 0.190295 0.739873 0.454201 0.082 Uiso 1 1 calc R U . . .
C31 C 0.1525(4) 0.6208(4) 0.4128(3) 0.0686(17) Uani 1 1 d . . . . .
H31 H 0.132015 0.625131 0.370191 0.082 Uiso 1 1 calc R U . . .
C32 C 0.1481(4) 0.5466(4) 0.4253(3) 0.0667(15) Uani 1 1 d . . . . .
H32 H 0.125069 0.499625 0.391048 0.080 Uiso 1 1 calc R U . . .
C33 C 0.1773(4) 0.5405(4) 0.4875(3) 0.0610(14) Uani 1 1 d . . . . .
H33 H 0.173679 0.489013 0.495555 0.073 Uiso 1 1 calc R U . . .
C34 C 0.1033(3) 0.5316(3) 0.6430(3) 0.0501(12) Uani 1 1 d . . . . .
H34A H 0.069414 0.489273 0.670987 0.060 Uiso 1 1 calc R U . . .
H34B H 0.068937 0.513868 0.598562 0.060 Uiso 1 1 calc R U . . .
C35 C 0.1112(3) 0.6147(3) 0.6729(3) 0.0509(12) Uani 1 1 d . . . . .
C36 C 0.0677(4) 0.6508(4) 0.6401(3) 0.0595(14) Uani 1 1 d . . . . .
H36 H 0.032878 0.622523 0.598727 0.071 Uiso 1 1 calc R U . . .
C37 C 0.0741(4) 0.7260(4) 0.6662(4) 0.0703(17) Uani 1 1 d . . . . .
H37 H 0.042403 0.748381 0.643394 0.084 Uiso 1 1 calc R U . . .
C38 C 0.1260(5) 0.7696(4) 0.7250(4) 0.0740(17) Uani 1 1 d . . . . .
H38 H 0.131811 0.822576 0.742499 0.089 Uiso 1 1 calc R U . . .
C39 C 0.1708(5) 0.7340(4) 0.7593(4) 0.0775(18) Uani 1 1 d . . . . .
H39 H 0.206794 0.762861 0.800171 0.093 Uiso 1 1 calc R U . . .
C40 C 0.1618(4) 0.6572(4) 0.7328(3) 0.0653(15) Uani 1 1 d . . . . .
H40 H 0.190922 0.633068 0.756269 0.078 Uiso 1 1 calc R U . . .
C41 C 0.0702(3) 0.3713(3) 0.6897(2) 0.0424(10) Uani 1 1 d . . . . .
C42 C 0.0359(3) 0.3114(3) 0.6313(2) 0.0456(11) Uani 1 1 d . . . . .
C43 C -0.0524(3) 0.2484(3) 0.6250(3) 0.0518(12) Uani 1 1 d . . . . .
H43 H -0.075090 0.207135 0.586337 0.062 Uiso 1 1 calc R U . . .
C44 C -0.1075(3) 0.2443(3) 0.6732(3) 0.0551(13) Uani 1 1 d . . . . .
H44 H -0.167184 0.200185 0.668348 0.066 Uiso 1 1 calc R U . . .
C45 C -0.0750(3) 0.3050(3) 0.7289(3) 0.0531(13) Uani 1 1 d . . . . .
H45 H -0.113742 0.303363 0.761479 0.064 Uiso 1 1 calc R U . . .
C46 C 0.0131(3) 0.3685(3) 0.7382(2) 0.0476(11) Uani 1 1 d . . . . .
C47 C 0.0911(3) 0.3132(3) 0.5746(2) 0.0520(12) Uani 1 1 d . . . . .
H47 H 0.151313 0.363271 0.586407 0.062 Uiso 1 1 calc R U . . .
C48 C 0.0490(4) 0.3226(4) 0.5109(3) 0.0655(15) Uani 1 1 d . . . . .
H48A H -0.009217 0.273090 0.497027 0.098 Uiso 1 1 calc R U . . .
H48B H 0.088252 0.328232 0.476005 0.098 Uiso 1 1 calc R U . . .
H48C H 0.040731 0.372439 0.518599 0.098 Uiso 1 1 calc R U . . .
C49 C 0.1047(4) 0.2361(4) 0.5636(3) 0.0666(15) Uani 1 1 d . . . . .
H49A H 0.136410 0.233477 0.603717 0.100 Uiso 1 1 calc R U . . .
H49B H 0.139976 0.239292 0.526381 0.100 Uiso 1 1 calc R U . . .
H49C H 0.046368 0.185808 0.553601 0.100 Uiso 1 1 calc R U . . .
C50 C 0.0421(4) 0.4347(4) 0.7994(3) 0.0631(15) Uani 1 1 d . . . . .
H50 H 0.106693 0.474886 0.798948 0.076 Uiso 1 1 calc R U . . .
C51 C 0.0323(5) 0.3992(5) 0.8638(3) 0.092(2) Uani 1 1 d . . . . .
H51A H -0.030255 0.357854 0.864681 0.138 Uiso 1 1 calc R U . . .
H51B H 0.050466 0.444433 0.901308 0.138 Uiso 1 1 calc R U . . .
H51C H 0.070335 0.372286 0.866847 0.138 Uiso 1 1 calc R U . . .
C52 C -0.0110(5) 0.4843(4) 0.7990(4) 0.081(2) Uani 1 1 d . . . . .
H52A H -0.007167 0.505944 0.757051 0.122 Uiso 1 1 calc R U . . .
H52B H 0.014388 0.530988 0.835889 0.122 Uiso 1 1 calc R U . . .
H52C H -0.073755 0.447354 0.803839 0.122 Uiso 1 1 calc R U . . .
C53 C 0.3665(3) 0.1226(3) 0.7485(2) 0.0433(10) Uani 1 1 d . . . . .
C54 C 0.5220(3) 0.2436(3) 0.7670(2) 0.0438(10) Uani 1 1 d . . . . .
C55 C 0.5604(4) 0.2810(3) 0.8326(3) 0.0520(12) Uani 1 1 d . . . . .
C56 C 0.6518(5) 0.3281(4) 0.8454(4) 0.0795(19) Uani 1 1 d . . . . .
H56 H 0.678101 0.352485 0.889674 0.095 Uiso 1 1 calc R U . . .
C57 C 0.7066(5) 0.3409(5) 0.7947(5) 0.096(2) Uani 1 1 d . . . . .
H57 H 0.769602 0.374009 0.804112 0.115 Uiso 1 1 calc R U . . .
C58 C 0.6687(4) 0.3055(5) 0.7316(4) 0.084(2) Uani 1 1 d . . . . .
H58 H 0.706208 0.315631 0.696997 0.101 Uiso 1 1 calc R U . . .
C59 C 0.5763(4) 0.2545(4) 0.7156(3) 0.0599(14) Uani 1 1 d . . . . .
C60 C 0.5037(5) 0.2703(4) 0.8893(3) 0.0683(16) Uani 1 1 d . . . . .
H60 H 0.441560 0.226021 0.872124 0.082 Uiso 1 1 calc R U . . .
C61 C 0.5347(6) 0.2422(6) 0.9486(4) 0.111(3) Uani 1 1 d . . . . .
H61A H 0.540869 0.192418 0.933167 0.167 Uiso 1 1 calc R U . . .
H61B H 0.490493 0.228923 0.980476 0.167 Uiso 1 1 calc R U . . .
H61C H 0.592537 0.287218 0.969963 0.167 Uiso 1 1 calc R U . . .
C62 C 0.4993(11) 0.3480(7) 0.9114(6) 0.177(5) Uani 1 1 d . U . . .
H62A H 0.559729 0.395492 0.917916 0.266 Uiso 1 1 calc R U . . .
H62B H 0.472721 0.343990 0.953273 0.266 Uiso 1 1 calc R U . . .
H62C H 0.462383 0.356074 0.877740 0.266 Uiso 1 1 calc R U . . .
C63 C 0.5401(5) 0.2144(5) 0.6442(3) 0.0803(19) Uani 1 1 d . . . . .
H63 H 0.473533 0.181372 0.641911 0.096 Uiso 1 1 calc R U . . .
C64 C 0.5618(6) 0.2798(5) 0.5980(4) 0.097(2) Uani 1 1 d . . . . .
H64A H 0.541922 0.320167 0.615124 0.145 Uiso 1 1 calc R U . . .
H64B H 0.530935 0.252034 0.553567 0.145 Uiso 1 1 calc R U . . .
H64C H 0.626528 0.309074 0.595818 0.145 Uiso 1 1 calc R U . . .
C65 C 0.5759(8) 0.1541(6) 0.6211(4) 0.126(4) Uani 1 1 d . . . . .
H65A H 0.641118 0.185267 0.622098 0.189 Uiso 1 1 calc R U . . .
H65B H 0.549253 0.126424 0.575709 0.189 Uiso 1 1 calc R U . . .
H65C H 0.560480 0.112070 0.650470 0.189 Uiso 1 1 calc R U . . .
C66 C 0.3243(4) -0.0281(3) 0.7224(3) 0.0684(17) Uani 1 1 d . . . . .
H66A H 0.269288 -0.029860 0.702035 0.082 Uiso 1 1 calc R U . . .
H66B H 0.306680 -0.065949 0.755934 0.082 Uiso 1 1 calc R U . . .
C67 C 0.3646(4) -0.0605(4) 0.6693(3) 0.0655(16) Uani 1 1 d . . . . .
C68 C 0.3878(4) -0.1216(4) 0.6794(3) 0.0705(16) Uani 1 1 d . . . . .
H68 H 0.380097 -0.141574 0.720702 0.085 Uiso 1 1 calc R U . . .
C69 C 0.4223(6) -0.1549(5) 0.6306(4) 0.091(2) Uani 1 1 d . . . . .
H69 H 0.439046 -0.196194 0.638790 0.109 Uiso 1 1 calc R U . . .
C70 C 0.4314(6) -0.1273(6) 0.5713(4) 0.101(3) Uani 1 1 d . . . . .
H70 H 0.455004 -0.149485 0.537848 0.121 Uiso 1 1 calc R U . . .
C71 C 0.4066(7) -0.0668(6) 0.5585(4) 0.117(3) Uani 1 1 d . . . . .
H71 H 0.411508 -0.048993 0.516400 0.140 Uiso 1 1 calc R U . . .
C72 C 0.3741(6) -0.0331(5) 0.6094(4) 0.096(2) Uani 1 1 d . . . . .
H72 H 0.358683 0.009226 0.601991 0.115 Uiso 1 1 calc R U . . .
C80 C 0.2008(4) 0.0418(4) 0.7457(3) 0.0649(16) Uani 1 1 d . . . . .
C81 C 0.1344(4) -0.0076(4) 0.6927(5) 0.087(2) Uani 1 1 d . . . . .
C82 C 0.0515(5) -0.0655(5) 0.7074(6) 0.114(3) Uani 1 1 d . U . . .
H82 H 0.005675 -0.098151 0.672010 0.136 Uiso 1 1 calc R U . . .
C83 C 0.0337(6) -0.0770(6) 0.7699(7) 0.122(4) Uani 1 1 d . U . . .
H83 H -0.024088 -0.116938 0.777954 0.147 Uiso 1 1 calc R U . . .
C84 C 0.0996(6) -0.0307(6) 0.8226(6) 0.113(3) Uani 1 1 d . U . . .
H84 H 0.087429 -0.040472 0.866501 0.135 Uiso 1 1 calc R U . . .
C85 C 0.1845(4) 0.0305(5) 0.8112(4) 0.084(2) Uani 1 1 d . U . . .
C86 C 0.1496(6) 0.0004(4) 0.6212(4) 0.099(3) Uani 1 1 d . U . . .
H86 H 0.213758 0.041528 0.619959 0.119 Uiso 1 1 calc R U . . .
C87 C 0.1314(7) -0.0833(5) 0.5803(5) 0.136(4) Uani 1 1 d . U . . .
H87A H 0.167099 -0.105198 0.601510 0.204 Uiso 1 1 calc R U . . .
H87B H 0.147606 -0.074555 0.535483 0.204 Uiso 1 1 calc R U . . .
H87C H 0.067699 -0.123324 0.577987 0.204 Uiso 1 1 calc R U . . .
C88 C 0.0911(7) 0.0340(6) 0.5899(6) 0.148(5) Uani 1 1 d . U . . .
H88A H 0.028121 -0.002798 0.594165 0.222 Uiso 1 1 calc R U . . .
H88B H 0.099416 0.035623 0.542870 0.222 Uiso 1 1 calc R U . . .
H88C H 0.108668 0.090483 0.612662 0.222 Uiso 1 1 calc R U . . .
C89 C 0.2523(5) 0.0866(6) 0.8692(4) 0.092(2) Uani 1 1 d . U . . .
H89 H 0.312544 0.099541 0.855336 0.111 Uiso 1 1 calc R U . . .
C90 C 0.2514(6) 0.1714(7) 0.8849(4) 0.114(3) Uani 1 1 d . U . . .
H90A H 0.264460 0.199569 0.845869 0.171 Uiso 1 1 calc R U . . .
H90B H 0.296845 0.206682 0.922104 0.171 Uiso 1 1 calc R U . . .
H90C H 0.192296 0.161459 0.896651 0.171 Uiso 1 1 calc R U . . .
C91 C 0.2455(7) 0.0495(9) 0.9343(5) 0.158(5) Uani 1 1 d . U . . .
H91A H 0.194144 0.048172 0.955267 0.237 Uiso 1 1 calc R U . . .
H91B H 0.300372 0.084294 0.964457 0.237 Uiso 1 1 calc R U . . .
H91C H 0.237593 -0.007419 0.924249 0.237 Uiso 1 1 calc R U . . .
C92 C 0.4704(4) 0.4284(4) 0.7104(3) 0.0657(16) Uani 1 1 d . . . . .
H92A H 0.470397 0.476397 0.692454 0.079 Uiso 1 1 calc R U . . .
H92B H 0.479155 0.393209 0.673837 0.079 Uiso 1 1 calc R U . . .
C93 C 0.5455(4) 0.4600(4) 0.7624(3) 0.0624(15) Uani 1 1 d . . . . .
H93A H 0.544930 0.412339 0.781185 0.075 Uiso 1 1 calc R U . . .
H93B H 0.538050 0.496794 0.798374 0.075 Uiso 1 1 calc R U . . .
C94 C 0.6350(4) 0.5084(4) 0.7366(3) 0.0606(14) Uani 1 1 d . . . . .
H94A H 0.643534 0.471090 0.701775 0.073 Uiso 1 1 calc R U . . .
H94B H 0.634859 0.554929 0.716358 0.073 Uiso 1 1 calc R U . . .
C95 C 0.7121(4) 0.5435(4) 0.7912(3) 0.0654(15) Uani 1 1 d . . . . .
H95A H 0.707841 0.497908 0.814983 0.079 Uiso 1 1 calc R U . . .
H95B H 0.707205 0.585791 0.823396 0.079 Uiso 1 1 calc R U . . .
C96 C 0.8162(3) 0.6789(3) 0.7280(3) 0.0525(12) Uani 1 1 d . . . . .
C97 C 0.7908(4) 0.7329(4) 0.7642(3) 0.0635(15) Uani 1 1 d . . . . .
H97 H 0.777892 0.726523 0.808480 0.076 Uiso 1 1 calc R U . . .
C98 C 0.7841(4) 0.7956(4) 0.7365(4) 0.0743(17) Uani 1 1 d . . . . .
H98 H 0.767430 0.832210 0.761868 0.089 Uiso 1 1 calc R U . . .
C99 C 0.8015(4) 0.8046(4) 0.6728(4) 0.083(2) Uani 1 1 d . . . . .
H99 H 0.795740 0.846985 0.653656 0.099 Uiso 1 1 calc R U . . .
C100 C 0.8273(5) 0.7529(5) 0.6356(4) 0.081(2) Uani 1 1 d . . . . .
H100 H 0.840381 0.760273 0.591486 0.097 Uiso 1 1 calc R U . . .
C101 C 0.8340(4) 0.6897(4) 0.6634(3) 0.0647(15) Uani 1 1 d . . . . .
H101 H 0.851099 0.653614 0.637770 0.078 Uiso 1 1 calc R U . . .
C102 C 0.8969(4) 0.6458(4) 0.8370(3) 0.0575(13) Uani 1 1 d . . . . .
C103 C 0.8895(5) 0.6033(5) 0.8898(4) 0.095(2) Uani 1 1 d . . . . .
H103 H 0.842132 0.548015 0.887323 0.114 Uiso 1 1 calc R U . . .
C104 C 0.9498(6) 0.6400(6) 0.9461(4) 0.108(3) Uani 1 1 d . . . . .
H104 H 0.943323 0.609859 0.981994 0.130 Uiso 1 1 calc R U . . .
C105 C 1.0191(5) 0.7195(5) 0.9507(4) 0.084(2) Uani 1 1 d . . . . .
H105 H 1.059479 0.745197 0.990054 0.101 Uiso 1 1 calc R U . . .
C106 C 1.0293(5) 0.7610(5) 0.8984(4) 0.091(2) Uani 1 1 d . . . . .
H106 H 1.077986 0.815614 0.900784 0.109 Uiso 1 1 calc R U . . .
C107 C 0.9684(4) 0.7239(4) 0.8411(4) 0.082(2) Uani 1 1 d . . . . .
H107 H 0.976796 0.753297 0.804590 0.098 Uiso 1 1 calc R U . . .
C73 C 0.4801(15) 0.0766(14) 0.7822(12) 0.049(4) Uani 0.593(12) 1 d . U P A 1
H73A H 0.513380 0.135179 0.804937 0.059 Uiso 0.593(12) 1 calc R U P A 1
H73B H 0.511942 0.070457 0.744248 0.059 Uiso 0.593(12) 1 calc R U P A 1
C74 C 0.4793(7) 0.0176(7) 0.8309(6) 0.048(3) Uani 0.593(12) 1 d D U P A 1
C75 C 0.5369(8) -0.0157(7) 0.8251(6) 0.064(3) Uani 0.593(12) 1 d . U P A 1
H75 H 0.573305 -0.005010 0.789809 0.077 Uiso 0.593(12) 1 calc R U P A 1
C76 C 0.5426(9) -0.0649(7) 0.8698(7) 0.080(4) Uani 0.593(12) 1 d D U P A 1
H76 H 0.584361 -0.085791 0.866225 0.096 Uiso 0.593(12) 1 calc R U P A 1
C77 C 0.4866(15) -0.0834(15) 0.9203(10) 0.120(8) Uani 0.593(12) 1 d D U P A 1
H77 H 0.485668 -0.121196 0.948763 0.144 Uiso 0.593(12) 1 calc R U P A 1
C78 C 0.4343(13) -0.0470(12) 0.9278(9) 0.124(6) Uani 0.593(12) 1 d D U P A 1
H78 H 0.400716 -0.054885 0.964704 0.149 Uiso 0.593(12) 1 calc R U P A 1
C79 C 0.4275(10) 0.0028(10) 0.8825(7) 0.094(5) Uani 0.593(12) 1 d D U P A 1
H79 H 0.387737 0.025727 0.887529 0.112 Uiso 0.593(12) 1 calc R U P A 1
C73' C 0.458(2) 0.0617(19) 0.7903(17) 0.051(6) Uani 0.407(12) 1 d D U P A 2
H73C H 0.493501 0.118016 0.816834 0.061 Uiso 0.407(12) 1 calc R U P A 2
H73D H 0.496652 0.053545 0.758184 0.061 Uiso 0.407(12) 1 calc R U P A 2
C74' C 0.4348(10) -0.0029(8) 0.8359(6) 0.062(5) Uani 0.407(12) 1 d DG U P A 2
C75' C 0.3524(10) -0.0421(8) 0.8600(6) 0.078(5) Uani 0.407(12) 1 d G U P A 2
H75' H 0.306331 -0.028901 0.847773 0.094 Uiso 0.407(12) 1 calc R U P A 2
C76' C 0.3373(11) -0.1005(9) 0.9021(6) 0.107(7) Uani 0.407(12) 1 d G U P A 2
H76' H 0.280991 -0.127224 0.918575 0.128 Uiso 0.407(12) 1 calc R U P A 2
C77' C 0.4047(13) -0.1197(9) 0.9200(7) 0.117(8) Uani 0.407(12) 1 d G U P A 2
H77' H 0.394389 -0.159621 0.948734 0.140 Uiso 0.407(12) 1 calc R U P A 2
C78' C 0.4871(12) -0.0805(11) 0.8958(8) 0.082(7) Uani 0.407(12) 1 d G U P A 2
H78' H 0.533126 -0.093695 0.908092 0.099 Uiso 0.407(12) 1 calc R U P A 2
C79' C 0.5021(9) -0.0221(10) 0.8538(8) 0.090(7) Uani 0.407(12) 1 d G U P A 2
H79' H 0.558467 0.004628 0.837289 0.108 Uiso 0.407(12) 1 calc R U P A 2
P3 P -0.1508(2) 0.0200(2) 0.8135(3) 0.0929(14) Uani 0.598(4) 1 d D U P B 1
C108 C 0.1323(5) 0.2175(6) 0.7508(5) 0.103(3) Uani 0.598(4) 1 d D U P B 1
H10A H 0.090845 0.203702 0.710293 0.124 Uiso 0.598(4) 1 calc R U P B 1
H10B H 0.132068 0.164896 0.758239 0.124 Uiso 0.598(4) 1 calc R U P B 1
C109 C 0.0945(7) 0.2399(7) 0.8030(5) 0.068(3) Uani 0.598(4) 1 d D U P B 1
H10C H 0.099010 0.295079 0.798602 0.081 Uiso 0.598(4) 1 calc R U P B 1
H10D H 0.131112 0.247269 0.844643 0.081 Uiso 0.598(4) 1 calc R U P B 1
C110 C -0.0029(9) 0.1803(9) 0.8101(7) 0.104(5) Uani 0.598(4) 1 d D U P B 1
H11A H -0.018541 0.202266 0.851237 0.125 Uiso 0.598(4) 1 calc R U P B 1
H11B H -0.040680 0.181969 0.772652 0.125 Uiso 0.598(4) 1 calc R U P B 1
C111 C -0.0283(12) 0.0897(13) 0.8121(12) 0.132(7) Uani 0.598(4) 1 d D U P B 1
H11C H 0.004600 0.086705 0.852045 0.158 Uiso 0.598(4) 1 calc R U P B 1
H11D H -0.008602 0.068193 0.772915 0.158 Uiso 0.598(4) 1 calc R U P B 1
C112 C -0.2006(9) 0.0808(8) 0.8548(7) 0.073(4) Uani 0.598(4) 1 d D U P B 1
C113 C -0.2077(9) 0.0892(9) 0.9214(8) 0.087(4) Uani 0.598(4) 1 d D U P B 1
H113 H -0.189060 0.058991 0.947370 0.104 Uiso 0.598(4) 1 calc R U P B 1
C114 C -0.2397(12) 0.1381(11) 0.9526(11) 0.126(7) Uani 0.598(4) 1 d D U P B 1
H114 H -0.244600 0.142089 0.998829 0.151 Uiso 0.598(4) 1 calc R U P B 1
C115 C -0.2645(14) 0.1814(15) 0.9130(12) 0.114(7) Uani 0.598(4) 1 d D U P B 1
H115 H -0.288157 0.215534 0.932925 0.137 Uiso 0.598(4) 1 calc R U P B 1
C116 C -0.2571(10) 0.1781(8) 0.8481(10) 0.099(5) Uani 0.598(4) 1 d D U P B 1
H116 H -0.276198 0.207668 0.821902 0.119 Uiso 0.598(4) 1 calc R U P B 1
C117 C -0.2214(8) 0.1307(7) 0.8216(7) 0.077(3) Uani 0.598(4) 1 d D U P B 1
H117 H -0.209905 0.132345 0.776661 0.092 Uiso 0.598(4) 1 calc R U P B 1
C118 C -0.1909(8) 0.0050(7) 0.7263(4) 0.111(5) Uani 0.598(4) 1 d DG U P B 1
C119 C -0.1339(6) 0.0283(6) 0.6772(6) 0.129(6) Uani 0.598(4) 1 d G U P B 1
H119 H -0.071002 0.057643 0.688930 0.155 Uiso 0.598(4) 1 calc R U P B 1
C120 C -0.1691(9) 0.0088(7) 0.6111(5) 0.132(6) Uani 0.598(4) 1 d G U P B 1
H120 H -0.130125 0.024776 0.577513 0.158 Uiso 0.598(4) 1 calc R U P B 1
C121 C -0.2612(10) -0.0341(8) 0.5940(5) 0.160(8) Uani 0.598(4) 1 d G U P B 1
H121 H -0.285156 -0.047410 0.548718 0.192 Uiso 0.598(4) 1 calc R U P B 1
C122 C -0.3181(7) -0.0574(8) 0.6430(8) 0.157(7) Uani 0.598(4) 1 d G U P B 1
H122 H -0.381066 -0.086729 0.631340 0.188 Uiso 0.598(4) 1 calc R U P B 1
C123 C -0.2830(8) -0.0379(8) 0.7092(6) 0.157(8) Uani 0.598(4) 1 d G U P B 1
H123 H -0.321945 -0.053863 0.742757 0.189 Uiso 0.598(4) 1 calc R U P B 1
P3' P -0.1265(8) 0.0105(5) 0.8473(4) 0.136(3) Uani 0.402(4) 1 d D U P B -1
C208 C 0.1323(5) 0.2175(6) 0.7508(5) 0.103(3) Uani 0.402(4) 1 d D . P B -1
H20A H 0.107605 0.256959 0.758685 0.124 Uiso 0.402(4) 1 calc R U P B -1
H20B H 0.146009 0.208095 0.795611 0.124 Uiso 0.402(4) 1 calc R U P B -1
C209 C 0.0533(12) 0.1414(11) 0.7271(12) 0.133(9) Uani 0.402(4) 1 d D U P B -1
H20C H 0.071325 0.096991 0.726399 0.159 Uiso 0.402(4) 1 calc R U P B -1
H20D H 0.039478 0.143894 0.680126 0.159 Uiso 0.402(4) 1 calc R U P B -1
C210 C -0.0340(19) 0.1081(19) 0.7549(13) 0.155(11) Uani 0.402(4) 1 d D U P B -1
H21A H -0.074213 0.051111 0.731014 0.186 Uiso 0.402(4) 1 calc R U P B -1
H21B H -0.061954 0.143825 0.747526 0.186 Uiso 0.402(4) 1 calc R U P B -1
C211 C -0.0247(15) 0.1048(17) 0.8271(14) 0.110(8) Uani 0.402(4) 1 d D U P B -1
H21C H -0.019445 0.156556 0.852927 0.132 Uiso 0.402(4) 1 calc R U P B -1
H21D H 0.030051 0.100713 0.839169 0.132 Uiso 0.402(4) 1 calc R U P B -1
C212 C -0.1720(13) 0.0784(13) 0.8713(10) 0.095(9) Uani 0.402(4) 1 d D U P B -1
C213 C -0.2338(13) 0.0430(15) 0.9154(10) 0.105(8) Uani 0.402(4) 1 d D U P B -1
H213 H -0.243426 -0.008473 0.928310 0.126 Uiso 0.402(4) 1 calc R U P B -1
C214 C -0.2817(17) 0.0822(18) 0.9407(13) 0.139(10) Uani 0.402(4) 1 d D U P B -1
H214 H -0.323335 0.055245 0.970601 0.167 Uiso 0.402(4) 1 calc R U P B -1
C215 C -0.274(2) 0.1577(18) 0.9261(14) 0.107(11) Uani 0.402(4) 1 d D U P B -1
H215 H -0.306901 0.183618 0.944289 0.128 Uiso 0.402(4) 1 calc R U P B -1
C216 C -0.2114(19) 0.1904(19) 0.8814(13) 0.135(10) Uani 0.402(4) 1 d D U P B -1
H216 H -0.201858 0.241643 0.867955 0.161 Uiso 0.402(4) 1 calc R U P B -1
C217 C -0.162(2) 0.1526(14) 0.8552(14) 0.149(11) Uani 0.402(4) 1 d D U P B -1
H217 H -0.120417 0.179221 0.825257 0.179 Uiso 0.402(4) 1 calc R U P B -1
C218 C -0.0697(11) 0.0139(9) 0.9234(7) 0.085(5) Uani 0.402(4) 1 d D U P B -1
C219 C -0.0682(14) -0.0589(12) 0.9343(10) 0.091(6) Uani 0.402(4) 1 d D U P B -1
H219 H -0.098177 -0.107713 0.901922 0.109 Uiso 0.402(4) 1 calc R U P B -1
C220 C -0.0239(16) -0.0618(16) 0.9915(9) 0.077(5) Uani 0.402(4) 1 d D U P B -1
H220 H -0.030675 -0.113345 1.002437 0.092 Uiso 0.402(4) 1 calc R U P B -1
C221 C 0.0292(13) 0.0114(12) 1.0313(11) 0.087(6) Uani 0.402(4) 1 d D U P B -1
H221 H 0.072582 0.013449 1.063468 0.104 Uiso 0.402(4) 1 calc R U P B -1
C222 C 0.0231(17) 0.0824(15) 1.0269(9) 0.077(5) Uani 0.402(4) 1 d D . P B -1
H222 H 0.048841 0.128835 1.061670 0.092 Uiso 0.402(4) 1 calc R U P B -1
C223 C -0.0223(11) 0.0837(10) 0.9694(8) 0.078(5) Uani 0.402(4) 1 d D U P B -1
H223 H -0.020262 0.134833 0.961926 0.094 Uiso 0.402(4) 1 calc R U P B -1

loop_
_atom_site_aniso_label
_atom_site_aniso_U_11
_atom_site_aniso_U_22
_atom_site_aniso_U_33
_atom_site_aniso_U_23
_atom_site_aniso_U_13
_atom_site_aniso_U_12
Lu1 0.01389(15) 0.02280(17) 0.02696(17) 0.01392(12) -0.00527(11) 0.00590(12)
Lu2 0.01993(17) 0.02740(18) 0.0416(2) 0.02060(14) 0.00209(13) 0.01091(14)
N1 0.035(2) 0.044(2) 0.054(2) 0.0207(18) 0.0026(17) 0.0153(17)
N2 0.034(2) 0.044(2) 0.050(2) 0.0181(18) -0.0004(17) 0.0147(17)
N3 0.037(2) 0.048(2) 0.055(2) 0.0208(19) 0.0026(17) 0.0211(18)
N4 0.036(2) 0.041(2) 0.056(2) 0.0133(18) 0.0026(17) 0.0161(17)
N5 0.040(2) 0.050(2) 0.057(3) 0.022(2) -0.0005(19) 0.0129(19)
N6 0.056(3) 0.042(2) 0.054(2) 0.0090(19) 0.006(2) 0.024(2)
O1 0.0342(17) 0.053(2) 0.081(3) 0.0321(19) 0.0058(17) 0.0140(16)
O2 0.0355(17) 0.0495(19) 0.071(2) 0.0274(17) 0.0074(16) 0.0147(15)
P1 0.0638(9) 0.0656(9) 0.0572(8) 0.0161(7) -0.0040(7) 0.0329(8)
P2 0.0409(7) 0.0613(8) 0.0606(8) 0.0098(7) 0.0079(6) 0.0208(6)
C1 0.084(5) 0.060(4) 0.071(4) 0.016(3) -0.001(3) 0.032(3)
C2 0.057(3) 0.057(3) 0.052(3) 0.004(2) -0.013(2) 0.021(3)
C3 0.058(3) 0.074(4) 0.057(3) 0.007(3) -0.011(3) 0.024(3)
C4 0.069(4) 0.087(5) 0.061(4) -0.006(3) -0.008(3) 0.035(4)
C5 0.089(5) 0.088(5) 0.075(5) -0.011(4) -0.022(4) 0.051(4)
C6 0.105(6) 0.076(4) 0.077(5) 0.003(4) -0.014(4) 0.055(4)
C7 0.072(4) 0.063(4) 0.071(4) 0.015(3) -0.003(3) 0.035(3)
C8 0.069(4) 0.067(4) 0.051(3) 0.008(3) -0.002(3) 0.040(3)
C9 0.074(4) 0.135(6) 0.062(4) 0.033(4) 0.002(3) 0.064(5)
C10 0.112(7) 0.211(11) 0.076(5) 0.068(6) 0.025(5) 0.108(8)
C11 0.174(9) 0.128(7) 0.055(4) 0.031(4) 0.033(5) 0.118(7)
C12 0.162(10) 0.094(6) 0.096(6) 0.042(5) -0.008(6) 0.030(6)
C13 0.102(6) 0.092(6) 0.114(7) 0.049(5) -0.036(5) -0.001(5)
C14 0.037(2) 0.045(3) 0.041(2) 0.011(2) 0.0005(19) 0.018(2)
C15 0.038(2) 0.045(3) 0.062(3) 0.018(2) 0.002(2) 0.020(2)
C16 0.042(3) 0.051(3) 0.070(3) 0.020(3) 0.009(2) 0.022(2)
C17 0.047(3) 0.078(4) 0.088(5) 0.018(4) 0.022(3) 0.016(3)
C18 0.044(4) 0.098(6) 0.114(6) 0.014(5) 0.021(4) -0.004(4)
C19 0.046(3) 0.070(4) 0.095(5) 0.005(4) 0.001(3) 0.007(3)
C20 0.041(3) 0.051(3) 0.074(4) 0.017(3) -0.005(2) 0.019(2)
C21 0.050(3) 0.058(3) 0.062(3) 0.019(3) 0.013(2) 0.025(3)
C22 0.072(4) 0.064(4) 0.063(4) 0.016(3) 0.011(3) 0.035(3)
C23 0.071(4) 0.081(4) 0.060(3) 0.026(3) 0.015(3) 0.033(3)
C24 0.056(3) 0.046(3) 0.067(4) 0.012(3) -0.007(3) 0.016(3)
C25 0.090(5) 0.081(5) 0.092(5) 0.013(4) -0.031(4) 0.033(4)
C26 0.094(5) 0.067(4) 0.086(5) 0.009(3) -0.002(4) 0.043(4)
C27 0.039(3) 0.048(3) 0.060(3) 0.019(2) 0.002(2) 0.018(2)
C28 0.040(3) 0.052(3) 0.060(3) 0.022(2) 0.006(2) 0.022(2)
C29 0.057(3) 0.056(3) 0.063(3) 0.021(3) 0.002(3) 0.028(3)
C30 0.066(4) 0.067(4) 0.078(4) 0.034(3) -0.002(3) 0.033(3)
C31 0.057(3) 0.087(4) 0.063(4) 0.033(3) -0.002(3) 0.030(3)
C32 0.056(3) 0.075(4) 0.063(4) 0.011(3) -0.003(3) 0.027(3)
C33 0.058(3) 0.060(3) 0.067(4) 0.016(3) -0.003(3) 0.029(3)
C34 0.041(3) 0.052(3) 0.064(3) 0.021(2) 0.003(2) 0.024(2)
C35 0.046(3) 0.049(3) 0.062(3) 0.021(2) 0.009(2) 0.022(2)
C36 0.045(3) 0.060(3) 0.082(4) 0.023(3) 0.007(3) 0.029(3)
C37 0.059(4) 0.062(4) 0.102(5) 0.029(4) 0.015(3) 0.035(3)
C38 0.070(4) 0.066(4) 0.096(5) 0.017(4) 0.017(4) 0.039(3)
C39 0.085(5) 0.062(4) 0.080(4) 0.006(3) 0.002(4) 0.032(4)
C40 0.077(4) 0.064(4) 0.064(4) 0.012(3) -0.002(3) 0.041(3)
C41 0.037(2) 0.041(2) 0.048(3) 0.016(2) -0.002(2) 0.016(2)
C42 0.041(3) 0.045(3) 0.047(3) 0.013(2) -0.002(2) 0.016(2)
C43 0.048(3) 0.045(3) 0.053(3) 0.013(2) -0.006(2) 0.014(2)
C44 0.041(3) 0.056(3) 0.059(3) 0.018(3) -0.002(2) 0.013(2)
C45 0.039(3) 0.056(3) 0.057(3) 0.021(3) 0.003(2) 0.014(2)
C46 0.044(3) 0.051(3) 0.048(3) 0.018(2) 0.002(2) 0.020(2)
C47 0.046(3) 0.053(3) 0.048(3) 0.008(2) 0.000(2) 0.016(2)
C48 0.084(4) 0.064(4) 0.051(3) 0.017(3) 0.005(3) 0.035(3)
C49 0.068(4) 0.076(4) 0.065(4) 0.014(3) 0.005(3) 0.041(3)
C50 0.047(3) 0.063(4) 0.059(3) 0.005(3) 0.002(3) 0.011(3)
C51 0.085(5) 0.103(6) 0.053(4) 0.013(4) -0.002(3) 0.017(4)
C52 0.064(4) 0.079(4) 0.095(5) 0.002(4) 0.026(4) 0.030(4)
C53 0.041(3) 0.046(3) 0.041(2) 0.013(2) 0.004(2) 0.018(2)
C54 0.039(2) 0.043(3) 0.051(3) 0.009(2) 0.005(2) 0.020(2)
C55 0.049(3) 0.050(3) 0.056(3) 0.008(2) -0.002(2) 0.024(2)
C56 0.062(4) 0.074(4) 0.086(5) 0.009(4) -0.016(4) 0.021(3)
C57 0.041(3) 0.096(6) 0.128(7) 0.027(5) 0.000(4) 0.013(4)
C58 0.050(4) 0.101(5) 0.104(6) 0.034(5) 0.031(4) 0.032(4)
C59 0.051(3) 0.067(4) 0.062(3) 0.011(3) 0.013(3) 0.028(3)
C60 0.094(5) 0.075(4) 0.049(3) 0.010(3) 0.009(3) 0.050(4)
C61 0.105(6) 0.134(7) 0.071(5) 0.038(5) -0.004(4) 0.033(6)
C62 0.323(14) 0.145(8) 0.143(8) 0.058(7) 0.140(9) 0.158(9)
C63 0.085(5) 0.089(5) 0.065(4) 0.002(3) 0.028(3) 0.040(4)
C64 0.127(7) 0.115(6) 0.068(4) 0.019(4) 0.029(4) 0.071(6)
C65 0.187(11) 0.125(8) 0.090(6) 0.016(5) 0.065(6) 0.091(8)
C66 0.067(4) 0.042(3) 0.084(4) 0.003(3) 0.027(3) 0.015(3)
C67 0.061(4) 0.046(3) 0.072(4) 0.000(3) 0.018(3) 0.012(3)
C68 0.074(4) 0.066(4) 0.066(4) -0.002(3) 0.004(3) 0.032(3)
C69 0.107(6) 0.082(5) 0.086(5) -0.007(4) 0.009(4) 0.051(5)
C70 0.104(6) 0.095(6) 0.086(6) -0.017(5) 0.022(5) 0.038(5)
C71 0.161(9) 0.100(6) 0.081(5) 0.015(5) 0.057(6) 0.050(6)
C72 0.127(7) 0.074(5) 0.092(5) 0.026(4) 0.036(5) 0.046(5)
C80 0.040(3) 0.057(3) 0.101(5) 0.044(3) 0.010(3) 0.019(3)
C81 0.043(3) 0.050(3) 0.157(7) 0.040(4) -0.017(4) 0.011(3)
C82 0.056(4) 0.067(5) 0.210(10) 0.046(6) -0.018(5) 0.020(4)
C83 0.054(4) 0.083(5) 0.245(12) 0.076(7) 0.037(6) 0.032(4)
C84 0.073(5) 0.112(6) 0.197(9) 0.101(6) 0.064(6) 0.059(5)
C85 0.056(4) 0.100(5) 0.126(6) 0.074(5) 0.036(4) 0.046(4)
C86 0.096(5) 0.050(4) 0.119(6) 0.020(4) -0.050(5) 0.011(3)
C87 0.159(9) 0.060(5) 0.138(8) -0.006(5) -0.077(7) 0.022(5)
C88 0.136(8) 0.094(6) 0.187(10) 0.030(6) -0.078(8) 0.037(6)
C89 0.076(5) 0.159(7) 0.085(5) 0.076(5) 0.044(4) 0.075(5)
C90 0.105(6) 0.201(10) 0.078(5) 0.014(6) 0.013(4) 0.109(7)
C91 0.133(8) 0.286(13) 0.129(7) 0.138(8) 0.074(6) 0.132(9)
C92 0.040(3) 0.064(4) 0.094(4) 0.033(3) 0.010(3) 0.020(3)
C93 0.049(3) 0.058(3) 0.078(4) 0.022(3) 0.005(3) 0.021(3)
C94 0.045(3) 0.056(3) 0.076(4) 0.020(3) 0.007(3) 0.017(3)
C95 0.048(3) 0.068(4) 0.076(4) 0.020(3) 0.009(3) 0.022(3)
C96 0.034(2) 0.056(3) 0.053(3) 0.004(2) 0.004(2) 0.011(2)
C97 0.051(3) 0.065(4) 0.066(4) 0.009(3) 0.011(3) 0.021(3)
C98 0.058(4) 0.067(4) 0.091(5) 0.009(4) 0.004(3) 0.025(3)
C99 0.060(4) 0.066(4) 0.105(6) 0.027(4) -0.017(4) 0.014(3)
C100 0.072(4) 0.079(5) 0.069(4) 0.022(4) -0.003(3) 0.015(4)
C101 0.055(3) 0.069(4) 0.058(3) 0.007(3) 0.005(3) 0.020(3)
C102 0.042(3) 0.069(4) 0.059(3) 0.012(3) 0.010(2) 0.024(3)
C103 0.071(5) 0.104(6) 0.077(5) 0.034(4) -0.002(4) 0.011(4)
C104 0.081(5) 0.144(8) 0.081(5) 0.039(5) -0.008(4) 0.034(6)
C105 0.065(4) 0.103(6) 0.079(5) 0.008(4) -0.009(3) 0.038(4)
C106 0.063(4) 0.089(5) 0.095(5) 0.017(4) -0.018(4) 0.017(4)
C107 0.060(4) 0.079(4) 0.083(5) 0.017(4) -0.003(3) 0.013(3)
C73 0.049(9) 0.045(7) 0.058(7) 0.017(5) 0.007(6) 0.023(7)
C74 0.050(6) 0.043(5) 0.057(5) 0.013(4) -0.004(5) 0.026(5)
C75 0.070(7) 0.059(6) 0.070(7) 0.008(5) -0.007(5) 0.039(5)
C76 0.083(8) 0.065(7) 0.104(9) 0.023(6) -0.013(7) 0.044(6)
C77 0.138(14) 0.115(12) 0.108(12) 0.073(10) -0.003(9) 0.050(10)
C78 0.136(13) 0.140(13) 0.121(11) 0.079(10) 0.032(9) 0.071(11)
C79 0.101(10) 0.129(11) 0.084(8) 0.057(8) 0.035(7) 0.070(9)
C73' 0.060(14) 0.049(11) 0.049(9) 0.010(7) 0.006(9) 0.032(10)
C74' 0.077(12) 0.061(10) 0.057(10) 0.001(8) -0.007(10) 0.044(10)
C75' 0.105(13) 0.069(10) 0.065(9) 0.021(8) 0.007(9) 0.043(9)
C76' 0.138(16) 0.092(12) 0.081(11) 0.021(9) 0.013(11) 0.045(11)
C77' 0.135(16) 0.105(14) 0.112(14) 0.028(11) -0.013(12) 0.058(13)
C78' 0.116(15) 0.087(12) 0.080(14) 0.033(11) 0.005(11) 0.074(12)
C79' 0.107(14) 0.097(13) 0.079(12) 0.011(10) -0.005(10) 0.060(11)
P3 0.0570(18) 0.066(2) 0.157(4) 0.008(2) 0.017(2) 0.0320(15)
C108 0.057(4) 0.126(6) 0.153(7) 0.098(6) 0.038(4) 0.045(4)
C109 0.063(6) 0.076(6) 0.071(6) 0.026(5) 0.009(5) 0.035(5)
C110 0.069(7) 0.116(10) 0.083(8) 0.013(7) 0.026(6) 0.006(7)
C111 0.169(11) 0.163(13) 0.099(11) 0.054(10) 0.058(9) 0.098(10)
C112 0.039(6) 0.048(6) 0.126(12) 0.013(7) 0.023(7) 0.014(5)
C113 0.055(7) 0.076(9) 0.115(11) 0.014(8) -0.002(7) 0.019(6)
C114 0.080(10) 0.116(12) 0.132(13) -0.019(11) 0.020(9) 0.012(9)
C115 0.051(9) 0.104(12) 0.167(16) -0.025(11) 0.019(11) 0.029(8)
C116 0.080(8) 0.054(7) 0.161(14) 0.018(8) -0.006(9) 0.031(6)
C117 0.068(7) 0.057(6) 0.099(8) 0.031(6) 0.029(6) 0.018(5)
C118 0.119(11) 0.095(9) 0.150(12) 0.042(8) 0.061(9) 0.069(8)
C119 0.149(13) 0.107(10) 0.128(12) 0.036(9) 0.027(10) 0.053(9)
C120 0.169(14) 0.095(10) 0.127(12) 0.044(9) 0.001(10) 0.054(10)
C121 0.137(13) 0.184(15) 0.196(16) 0.080(12) 0.003(12) 0.097(12)
C122 0.116(11) 0.246(17) 0.162(14) 0.079(13) 0.006(10) 0.122(12)
C123 0.160(15) 0.159(14) 0.178(15) 0.003(12) 0.006(12) 0.103(12)
P3' 0.229(8) 0.082(4) 0.103(5) 0.021(3) 0.021(5) 0.076(5)
C208 0.057(4) 0.126(6) 0.153(7) 0.098(6) 0.038(4) 0.045(4)
C209 0.130(16) 0.086(12) 0.180(18) 0.054(12) 0.023(13) 0.041(11)
C210 0.174(19) 0.112(15) 0.161(18) 0.067(14) 0.019(15) 0.042(13)
C211 0.133(12) 0.139(13) 0.098(14) 0.027(11) -0.002(10) 0.097(10)
C212 0.086(16) 0.094(14) 0.067(11) 0.021(10) 0.028(11) 0.008(10)
C213 0.108(16) 0.108(15) 0.100(13) 0.031(12) 0.021(11) 0.047(12)
C214 0.149(18) 0.149(18) 0.135(17) 0.013(14) 0.057(14) 0.083(14)
C215 0.075(17) 0.112(19) 0.121(17) 0.020(14) 0.032(13) 0.031(13)
C216 0.157(19) 0.120(16) 0.122(16) 0.015(13) 0.046(15) 0.060(14)
C217 0.168(19) 0.123(17) 0.151(18) 0.053(14) 0.054(15) 0.055(14)
C218 0.106(12) 0.066(9) 0.082(10) 0.030(8) 0.052(9) 0.033(9)
C219 0.105(13) 0.078(11) 0.094(12) 0.029(9) 0.055(10) 0.038(10)
C220 0.086(7) 0.097(11) 0.078(11) 0.024(8) 0.062(8) 0.061(7)
C221 0.070(11) 0.093(12) 0.105(13) 0.032(11) 0.047(9) 0.038(10)
C222 0.086(7) 0.097(11) 0.078(11) 0.024(8) 0.062(8) 0.061(7)
C223 0.082(10) 0.064(9) 0.082(10) 0.020(8) 0.039(8) 0.024(8)

loop_
_atom_type_symbol
_atom_type_description
_atom_type_scat_dispersion_real
_atom_type_scat_dispersion_imag
_atom_type_scat_source
C C 0.0137 0.0067 'International Tables Vol C Tables 4.2.6.8 and 6.1.1.4'
H H 0.0000 0.0000 'International Tables Vol C Tables 4.2.6.8 and 6.1.1.4'
Lu Lu -21.3766 3.7544 'International Tables Vol C Tables 4.2.6.8 and 6.1.1.4'
N N 0.0241 0.0134 'International Tables Vol C Tables 4.2.6.8 and 6.1.1.4'
O O 0.0389 0.0241 'International Tables Vol C Tables 4.2.6.8 and 6.1.1.4'
P P 0.2543 0.3332 'International Tables Vol C Tables 4.2.6.8 and 6.1.1.4'

loop_
_geom_angle_atom_site_label_1
_geom_angle_atom_site_label_2
_geom_angle_atom_site_label_3
_geom_angle
_geom_angle_site_symmetry_1
_geom_angle_site_symmetry_3
_geom_angle_publ_flag
O1 Lu1 O2 73.61(13) . . ?
O1 Lu1 N2 143.09(14) . . ?
O2 Lu1 N2 103.04(13) . . ?
O1 Lu1 N1 96.56(13) . . ?
O2 Lu1 N1 132.63(14) . . ?
N2 Lu1 N1 57.96(13) . . ?
O1 Lu1 P1 105.19(11) . . ?
O2 Lu1 P1 114.87(10) . . ?
N2 Lu1 P1 109.14(11) . . ?
N1 Lu1 P1 112.43(11) . . ?
O1 Lu1 C14 121.93(13) . . ?
O2 Lu1 C14 122.06(13) . . ?
N2 Lu1 C14 29.17(13) . . ?
N1 Lu1 C14 28.82(13) . . ?
P1 Lu1 C14 112.87(10) . . ?
O1 Lu1 Lu2 36.95(9) . . ?
O2 Lu1 Lu2 36.72(9) . . ?
N2 Lu1 Lu2 128.45(10) . . ?
N1 Lu1 Lu2 118.29(11) . . ?
P1 Lu1 Lu2 116.88(3) . . ?
C14 Lu1 Lu2 129.79(10) . . ?
O2 Lu2 O1 72.62(13) . . ?
O2 Lu2 N5 104.91(14) . . ?
O1 Lu2 N5 156.43(15) . . ?
O2 Lu2 N4 141.94(14) . . ?
O1 Lu2 N4 108.99(13) . . ?
N5 Lu2 N4 58.05(14) . . ?
O2 Lu2 C1 111.5(2) . . ?
O1 Lu2 C1 104.87(18) . . ?
N5 Lu2 C1 97.85(19) . . ?
N4 Lu2 C1 104.8(2) . . ?
O2 Lu2 C53 129.25(13) . . ?
O1 Lu2 C53 136.69(13) . . ?
N5 Lu2 C53 29.39(14) . . ?
N4 Lu2 C53 29.01(13) . . ?
C1 Lu2 C53 99.63(19) . . ?
O2 Lu2 Lu1 36.35(9) . . ?
O1 Lu2 Lu1 36.33(9) . . ?
N5 Lu2 Lu1 137.69(12) . . ?
N4 Lu2 Lu1 135.01(10) . . ?
C1 Lu2 Lu1 111.15(16) . . ?
C53 Lu2 Lu1 149.17(10) . . ?
C14 N1 C15 132.3(4) . . ?
C14 N1 Lu1 95.6(3) . . ?
C15 N1 Lu1 131.9(3) . . ?
C14 N2 C41 130.5(4) . . ?
C14 N2 Lu1 95.7(3) . . ?
C41 N2 Lu1 129.3(3) . . ?
C14 N3 C27 123.9(4) . . ?
C14 N3 C34 121.7(4) . . ?
C27 N3 C34 112.3(4) . . ?
C53 N4 C54 130.3(4) . . ?
C53 N4 Lu2 94.3(3) . . ?
C54 N4 Lu2 133.6(3) . . ?
C53 N5 C80 126.8(4) . . ?
C53 N5 Lu2 94.6(3) . . ?
C80 N5 Lu2 136.6(3) . . ?
C53 N6 C73' 128.1(15) . . ?
C53 N6 C66 121.1(5) . . ?
C73' N6 C66 110.8(15) . . ?
C53 N6 C73 120.1(9) . . ?
C66 N6 C73 116.5(10) . . ?
C92 O1 Lu1 132.9(3) . . ?
C92 O1 Lu2 116.4(4) . . ?
Lu1 O1 Lu2 106.72(14) . . ?
C208 O2 C108 0.0 . . ?
C208 O2 Lu1 122.3(4) . . ?
C108 O2 Lu1 122.3(4) . . ?
C208 O2 Lu2 129.9(4) . . ?
C108 O2 Lu2 129.9(4) . . ?
Lu1 O2 Lu2 106.92(13) . . ?
C2 P1 C8 102.1(3) . . ?
C2 P1 Lu1 121.82(17) . . ?
C8 P1 Lu1 118.20(19) . . ?
C96 P2 C102 101.2(3) . . ?
C96 P2 C95 99.4(3) . . ?
C102 P2 C95 101.1(3) . . ?
Lu2 C1 H1A 109.5 . . ?
Lu2 C1 H1B 109.5 . . ?
H1A C1 H1B 109.5 . . ?
Lu2 C1 H1C 109.5 . . ?
H1A C1 H1C 109.5 . . ?
H1B C1 H1C 109.5 . . ?
C7 C2 C3 115.4(6) . . ?
C7 C2 P1 121.0(5) . . ?
C3 C2 P1 123.6(4) . . ?
C4 C3 C2 121.0(6) . . ?
C4 C3 H3 119.5 . . ?
C2 C3 H3 119.5 . . ?
C5 C4 C3 121.5(7) . . ?
C5 C4 H4 119.2 . . ?
C3 C4 H4 119.2 . . ?
C4 C5 C6 118.2(7) . . ?
C4 C5 H5 120.9 . . ?
C6 C5 H5 120.9 . . ?
C7 C6 C5 121.2(7) . . ?
C7 C6 H6 119.4 . . ?
C5 C6 H6 119.4 . . ?
C6 C7 C2 122.6(7) . . ?
C6 C7 H7 118.7 . . ?
C2 C7 H7 118.7 . . ?
C9 C8 C13 116.2(6) . . ?
C9 C8 P1 118.7(5) . . ?
C13 C8 P1 124.8(5) . . ?
C8 C9 C10 122.8(8) . . ?
C8 C9 H9 118.6 . . ?
C10 C9 H9 118.6 . . ?
C11 C10 C9 119.8(8) . . ?
C11 C10 H10 120.1 . . ?
C9 C10 H10 120.1 . . ?
C12 C11 C10 118.7(8) . . ?
C12 C11 H11 120.7 . . ?
C10 C11 H11 120.7 . . ?
C11 C12 C13 121.7(10) . . ?
C11 C12 H12 119.1 . . ?
C13 C12 H12 119.1 . . ?
C8 C13 C12 120.7(8) . . ?
C8 C13 H13 119.6 . . ?
C12 C13 H13 119.6 . . ?
N1 C14 N2 110.6(4) . . ?
N1 C14 N3 126.0(4) . . ?
N2 C14 N3 123.4(4) . . ?
N1 C14 Lu1 55.6(2) . . ?
N2 C14 Lu1 55.2(2) . . ?
N3 C14 Lu1 175.5(3) . . ?
C20 C15 C16 120.6(5) . . ?
C20 C15 N1 119.4(5) . . ?
C16 C15 N1 119.6(4) . . ?
C17 C16 C15 118.5(5) . . ?
C17 C16 C21 119.3(5) . . ?
C15 C16 C21 122.2(5) . . ?
C18 C17 C16 121.1(7) . . ?
C18 C17 H17 119.5 . . ?
C16 C17 H17 119.5 . . ?
C19 C18 C17 120.2(6) . . ?
C19 C18 H18 119.9 . . ?
C17 C18 H18 119.9 . . ?
C18 C19 C20 121.1(6) . . ?
C18 C19 H19 119.4 . . ?
C20 C19 H19 119.4 . . ?
C19 C20 C15 118.5(6) . . ?
C19 C20 C24 118.4(5) . . ?
C15 C20 C24 123.0(5) . . ?
C22 C21 C16 110.7(5) . . ?
C22 C21 C23 110.4(5) . . ?
C16 C21 C23 114.0(5) . . ?
C22 C21 H21 107.1 . . ?
C16 C21 H21 107.1 . . ?
C23 C21 H21 107.1 . . ?
C21 C22 H22A 109.5 . . ?
C21 C22 H22B 109.5 . . ?
H22A C22 H22B 109.5 . . ?
C21 C22 H22C 109.5 . . ?
H22A C22 H22C 109.5 . . ?
H22B C22 H22C 109.5 . . ?
C21 C23 H23A 109.5 . . ?
C21 C23 H23B 109.5 . . ?
H23A C23 H23B 109.5 . . ?
C21 C23 H23C 109.5 . . ?
H23A C23 H23C 109.5 . . ?
H23B C23 H23C 109.5 . . ?
C20 C24 C26 110.2(5) . . ?
C20 C24 C25 113.5(6) . . ?
C26 C24 C25 110.2(5) . . ?
C20 C24 H24 107.5 . . ?
C26 C24 H24 107.5 . . ?
C25 C24 H24 107.5 . . ?
C24 C25 H25A 109.5 . . ?
C24 C25 H25B 109.5 . . ?
H25A C25 H25B 109.5 . . ?
C24 C25 H25C 109.5 . . ?
H25A C25 H25C 109.5 . . ?
H25B C25 H25C 109.5 . . ?
C24 C26 H26A 109.5 . . ?
C24 C26 H26B 109.5 . . ?
H26A C26 H26B 109.5 . . ?
C24 C26 H26C 109.5 . . ?
H26A C26 H26C 109.5 . . ?
H26B C26 H26C 109.5 . . ?
N3 C27 C28 114.1(4) . . ?
N3 C27 H27A 108.7 . . ?
C28 C27 H27A 108.7 . . ?
N3 C27 H27B 108.7 . . ?
C28 C27 H27B 108.7 . . ?
H27A C27 H27B 107.6 . . ?
C29 C28 C33 118.0(5) . . ?
C29 C28 C27 119.7(5) . . ?
C33 C28 C27 122.2(5) . . ?
C28 C29 C30 120.4(6) . . ?
C28 C29 H29 119.8 . . ?
C30 C29 H29 119.8 . . ?
C31 C30 C29 120.8(5) . . ?
C31 C30 H30 119.6 . . ?
C29 C30 H30 119.6 . . ?
C30 C31 C32 119.3(5) . . ?
C30 C31 H31 120.3 . . ?
C32 C31 H31 120.3 . . ?
C31 C32 C33 120.1(6) . . ?
C31 C32 H32 120.0 . . ?
C33 C32 H32 120.0 . . ?
C32 C33 C28 121.4(5) . . ?
C32 C33 H33 119.3 . . ?
C28 C33 H33 119.3 . . ?
N3 C34 C35 112.8(4) . . ?
N3 C34 H34A 109.0 . . ?
C35 C34 H34A 109.0 . . ?
N3 C34 H34B 109.0 . . ?
C35 C34 H34B 109.0 . . ?
H34A C34 H34B 107.8 . . ?
C40 C35 C36 118.1(5) . . ?
C40 C35 C34 121.3(5) . . ?
C36 C35 C34 120.6(5) . . ?
C37 C36 C35 121.5(6) . . ?
C37 C36 H36 119.2 . . ?
C35 C36 H36 119.2 . . ?
C36 C37 C38 120.6(6) . . ?
C36 C37 H37 119.7 . . ?
C38 C37 H37 119.7 . . ?
C37 C38 C39 118.8(6) . . ?
C37 C38 H38 120.6 . . ?
C39 C38 H38 120.6 . . ?
C40 C39 C38 119.5(6) . . ?
C40 C39 H39 120.2 . . ?
C38 C39 H39 120.2 . . ?
C39 C40 C35 121.3(6) . . ?
C39 C40 H40 119.3 . . ?
C35 C40 H40 119.3 . . ?
C46 C41 C42 119.4(4) . . ?
C46 C41 N2 119.3(4) . . ?
C42 C41 N2 120.8(4) . . ?
C43 C42 C41 118.9(5) . . ?
C43 C42 C47 118.3(5) . . ?
C41 C42 C47 122.8(4) . . ?
C44 C43 C42 121.7(5) . . ?
C44 C43 H43 119.2 . . ?
C42 C43 H43 119.2 . . ?
C43 C44 C45 119.3(5) . . ?
C43 C44 H44 120.4 . . ?
C45 C44 H44 120.4 . . ?
C44 C45 C46 121.4(5) . . ?
C44 C45 H45 119.3 . . ?
C46 C45 H45 119.3 . . ?
C45 C46 C41 119.3(5) . . ?
C45 C46 C50 117.9(5) . . ?
C41 C46 C50 122.8(5) . . ?
C42 C47 C48 111.1(4) . . ?
C42 C47 C49 111.9(4) . . ?
C48 C47 C49 110.4(5) . . ?
C42 C47 H47 107.8 . . ?
C48 C47 H47 107.8 . . ?
C49 C47 H47 107.8 . . ?
C47 C48 H48A 109.5 . . ?
C47 C48 H48B 109.5 . . ?
H48A C48 H48B 109.5 . . ?
C47 C48 H48C 109.5 . . ?
H48A C48 H48C 109.5 . . ?
H48B C48 H48C 109.5 . . ?
C47 C49 H49A 109.5 . . ?
C47 C49 H49B 109.5 . . ?
H49A C49 H49B 109.5 . . ?
C47 C49 H49C 109.5 . . ?
H49A C49 H49C 109.5 . . ?
H49B C49 H49C 109.5 . . ?
C46 C50 C51 113.2(5) . . ?
C46 C50 C52 111.4(5) . . ?
C51 C50 C52 108.4(6) . . ?
C46 C50 H50 107.9 . . ?
C51 C50 H50 107.9 . . ?
C52 C50 H50 107.9 . . ?
C50 C51 H51A 109.5 . . ?
C50 C51 H51B 109.5 . . ?
H51A C51 H51B 109.5 . . ?
C50 C51 H51C 109.5 . . ?
H51A C51 H51C 109.5 . . ?
H51B C51 H51C 109.5 . . ?
C50 C52 H52A 109.5 . . ?
C50 C52 H52B 109.5 . . ?
H52A C52 H52B 109.5 . . ?
C50 C52 H52C 109.5 . . ?
H52A C52 H52C 109.5 . . ?
H52B C52 H52C 109.5 . . ?
N4 C53 N5 111.8(4) . . ?
N4 C53 N6 126.1(4) . . ?
N5 C53 N6 122.2(4) . . ?
N4 C53 Lu2 56.7(2) . . ?
N5 C53 Lu2 56.0(2) . . ?
N6 C53 Lu2 170.0(3) . . ?
C59 C54 C55 120.3(5) . . ?
C59 C54 N4 121.9(5) . . ?
C55 C54 N4 117.4(4) . . ?
C56 C55 C54 119.1(6) . . ?
C56 C55 C60 119.2(6) . . ?
C54 C55 C60 121.7(5) . . ?
C55 C56 C57 121.3(7) . . ?
C55 C56 H56 119.4 . . ?
C57 C56 H56 119.4 . . ?
C58 C57 C56 119.1(6) . . ?
C58 C57 H57 120.5 . . ?
C56 C57 H57 120.5 . . ?
C57 C58 C59 122.4(6) . . ?
C57 C58 H58 118.8 . . ?
C59 C58 H58 118.8 . . ?
C54 C59 C58 117.8(6) . . ?
C54 C59 C63 123.3(5) . . ?
C58 C59 C63 118.9(6) . . ?
C62 C60 C55 110.6(6) . . ?
C62 C60 C61 109.9(7) . . ?
C55 C60 C61 114.0(6) . . ?
C62 C60 H60 107.4 . . ?
C55 C60 H60 107.4 . . ?
C61 C60 H60 107.4 . . ?
C60 C61 H61A 109.5 . . ?
C60 C61 H61B 109.5 . . ?
H61A C61 H61B 109.5 . . ?
C60 C61 H61C 109.5 . . ?
H61A C61 H61C 109.5 . . ?
H61B C61 H61C 109.5 . . ?
C60 C62 H62A 109.5 . . ?
C60 C62 H62B 109.5 . . ?
H62A C62 H62B 109.5 . . ?
C60 C62 H62C 109.5 . . ?
H62A C62 H62C 109.5 . . ?
H62B C62 H62C 109.5 . . ?
C59 C63 C65 110.5(7) . . ?
C59 C63 C64 111.9(6) . . ?
C65 C63 C64 110.4(6) . . ?
C59 C63 H63 107.9 . . ?
C65 C63 H63 107.9 . . ?
C64 C63 H63 107.9 . . ?
C63 C64 H64A 109.5 . . ?
C63 C64 H64B 109.5 . . ?
H64A C64 H64B 109.5 . . ?
C63 C64 H64C 109.5 . . ?
H64A C64 H64C 109.5 . . ?
H64B C64 H64C 109.5 . . ?
C63 C65 H65A 109.5 . . ?
C63 C65 H65B 109.5 . . ?
H65A C65 H65B 109.5 . . ?
C63 C65 H65C 109.5 . . ?
H65A C65 H65C 109.5 . . ?
H65B C65 H65C 109.5 . . ?
N6 C66 C67 114.1(5) . . ?
N6 C66 H66A 108.7 . . ?
C67 C66 H66A 108.7 . . ?
N6 C66 H66B 108.7 . . ?
C67 C66 H66B 108.7 . . ?
H66A C66 H66B 107.6 . . ?
C72 C67 C68 119.0(6) . . ?
C72 C67 C66 120.7(7) . . ?
C68 C67 C66 120.2(6) . . ?
C67 C68 C69 121.7(7) . . ?
C67 C68 H68 119.1 . . ?
C69 C68 H68 119.1 . . ?
C70 C69 C68 118.8(8) . . ?
C70 C69 H69 120.6 . . ?
C68 C69 H69 120.6 . . ?
C69 C70 C71 121.3(8) . . ?
C69 C70 H70 119.4 . . ?
C71 C70 H70 119.4 . . ?
C70 C71 C72 118.4(8) . . ?
C70 C71 H71 120.8 . . ?
C72 C71 H71 120.8 . . ?
C67 C72 C71 120.8(8) . . ?
C67 C72 H72 119.6 . . ?
C71 C72 H72 119.6 . . ?
C85 C80 C81 120.8(6) . . ?
C85 C80 N5 119.8(6) . . ?
C81 C80 N5 119.1(6) . . ?
C82 C81 C80 118.1(9) . . ?
C82 C81 C86 119.1(8) . . ?
C80 C81 C86 122.8(6) . . ?
C83 C82 C81 122.4(9) . . ?
C83 C82 H82 118.8 . . ?
C81 C82 H82 118.8 . . ?
C82 C83 C84 120.1(8) . . ?
C82 C83 H83 119.9 . . ?
C84 C83 H83 119.9 . . ?
C83 C84 C85 120.3(9) . . ?
C83 C84 H84 119.9 . . ?
C85 C84 H84 119.9 . . ?
C80 C85 C84 118.3(8) . . ?
C80 C85 C89 121.8(6) . . ?
C84 C85 C89 119.7(8) . . ?
C81 C86 C87 111.8(6) . . ?
C81 C86 C88 110.8(9) . . ?
C87 C86 C88 110.0(7) . . ?
C81 C86 H86 108.0 . . ?
C87 C86 H86 108.0 . . ?
C88 C86 H86 108.0 . . ?
C86 C87 H87A 109.5 . . ?
C86 C87 H87B 109.5 . . ?
H87A C87 H87B 109.5 . . ?
C86 C87 H87C 109.5 . . ?
H87A C87 H87C 109.5 . . ?
H87B C87 H87C 109.5 . . ?
C86 C88 H88A 109.5 . . ?
C86 C88 H88B 109.5 . . ?
H88A C88 H88B 109.5 . . ?
C86 C88 H88C 109.5 . . ?
H88A C88 H88C 109.5 . . ?
H88B C88 H88C 109.5 . . ?
C85 C89 C91 116.3(8) . . ?
C85 C89 C90 111.5(6) . . ?
C91 C89 C90 108.5(8) . . ?
C85 C89 H89 106.7 . . ?
C91 C89 H89 106.7 . . ?
C90 C89 H89 106.7 . . ?
C89 C90 H90A 109.5 . . ?
C89 C90 H90B 109.5 . . ?
H90A C90 H90B 109.5 . . ?
C89 C90 H90C 109.5 . . ?
H90A C90 H90C 109.5 . . ?
H90B C90 H90C 109.5 . . ?
C89 C91 H91A 109.5 . . ?
C89 C91 H91B 109.5 . . ?
H91A C91 H91B 109.5 . . ?
C89 C91 H91C 109.5 . . ?
H91A C91 H91C 109.5 . . ?
H91B C91 H91C 109.5 . . ?
O1 C92 C93 113.7(5) . . ?
O1 C92 H92A 108.8 . . ?
C93 C92 H92A 108.8 . . ?
O1 C92 H92B 108.8 . . ?
C93 C92 H92B 108.8 . . ?
H92A C92 H92B 107.7 . . ?
C92 C93 C94 112.3(5) . . ?
C92 C93 H93A 109.1 . . ?
C94 C93 H93A 109.1 . . ?
C92 C93 H93B 109.1 . . ?
C94 C93 H93B 109.1 . . ?
H93A C93 H93B 107.9 . . ?
C95 C94 C93 111.9(5) . . ?
C95 C94 H94A 109.2 . . ?
C93 C94 H94A 109.2 . . ?
C95 C94 H94B 109.2 . . ?
C93 C94 H94B 109.2 . . ?
H94A C94 H94B 107.9 . . ?
C94 C95 P2 112.5(4) . . ?
C94 C95 H95A 109.1 . . ?
P2 C95 H95A 109.1 . . ?
C94 C95 H95B 109.1 . . ?
P2 C95 H95B 109.1 . . ?
H95A C95 H95B 107.8 . . ?
C101 C96 C97 118.0(6) . . ?
C101 C96 P2 118.0(5) . . ?
C97 C96 P2 124.0(4) . . ?
C98 C97 C96 121.1(6) . . ?
C98 C97 H97 119.4 . . ?
C96 C97 H97 119.4 . . ?
C99 C98 C97 119.8(7) . . ?
C99 C98 H98 120.1 . . ?
C97 C98 H98 120.1 . . ?
C98 C99 C100 120.9(7) . . ?
C98 C99 H99 119.6 . . ?
C100 C99 H99 119.6 . . ?
C99 C100 C101 119.4(7) . . ?
C99 C100 H100 120.3 . . ?
C101 C100 H100 120.3 . . ?
C96 C101 C100 120.8(6) . . ?
C96 C101 H101 119.6 . . ?
C100 C101 H101 119.6 . . ?
C107 C102 C103 117.8(6) . . ?
C107 C102 P2 121.5(5) . . ?
C103 C102 P2 120.1(5) . . ?
C104 C103 C102 121.0(7) . . ?
C104 C103 H103 119.5 . . ?
C102 C103 H103 119.5 . . ?
C105 C104 C103 120.6(8) . . ?
C105 C104 H104 119.7 . . ?
C103 C104 H104 119.7 . . ?
C106 C105 C104 119.3(7) . . ?
C106 C105 H105 120.3 . . ?
C104 C105 H105 120.3 . . ?
C105 C106 C107 120.3(7) . . ?
C105 C106 H106 119.9 . . ?
C107 C106 H106 119.9 . . ?
C102 C107 C106 120.9(7) . . ?
C102 C107 H107 119.5 . . ?
C106 C107 H107 119.5 . . ?
N6 C73 C74 112.4(12) . . ?
N6 C73 H73A 109.1 . . ?
C74 C73 H73A 109.1 . . ?
N6 C73 H73B 109.1 . . ?
C74 C73 H73B 109.1 . . ?
H73A C73 H73B 107.9 . . ?
C75 C74 C79 119.2(11) . . ?
C75 C74 C73 118.7(13) . . ?
C79 C74 C73 121.9(13) . . ?
C74 C75 C76 121.0(12) . . ?
C74 C75 H75 119.5 . . ?
C76 C75 H75 119.5 . . ?
C75 C76 C77 119.6(13) . . ?
C75 C76 H76 120.2 . . ?
C77 C76 H76 120.2 . . ?
C78 C77 C76 118.8(17) . . ?
C78 C77 H77 120.6 . . ?
C76 C77 H77 120.6 . . ?
C77 C78 C79 121.8(17) . . ?
C77 C78 H78 119.1 . . ?
C79 C78 H78 119.1 . . ?
C74 C79 C78 119.2(13) . . ?
C74 C79 H79 120.4 . . ?
C78 C79 H79 120.4 . . ?
N6 C73' C74' 113(2) . . ?
N6 C73' H73C 108.9 . . ?
C74' C73' H73C 108.9 . . ?
N6 C73' H73D 108.9 . . ?
C74' C73' H73D 108.9 . . ?
H73C C73' H73D 107.7 . . ?
C75' C74' C79' 120.0 . . ?
C75' C74' C73' 124.3(17) . . ?
C79' C74' C73' 115.7(17) . . ?
C76' C75' C74' 120.0 . . ?
C76' C75' H75' 120.0 . . ?
C74' C75' H75' 120.0 . . ?
C75' C76' C77' 120.0 . . ?
C75' C76' H76' 120.0 . . ?
C77' C76' H76' 120.0 . . ?
C78' C77' C76' 120.0 . . ?
C78' C77' H77' 120.0 . . ?
C76' C77' H77' 120.0 . . ?
C79' C78' C77' 120.0 . . ?
C79' C78' H78' 120.0 . . ?
C77' C78' H78' 120.0 . . ?
C78' C79' C74' 120.0 . . ?
C78' C79' H79' 120.0 . . ?
C74' C79' H79' 120.0 . . ?
P3' P3 C212 82.9(10) . . ?
P3' P3 C118 155.2(8) . . ?
C212 P3 C118 121.7(8) . . ?
P3' P3 C112 100.8(9) . . ?
C212 P3 C112 18.9(9) . . ?
C118 P3 C112 103.3(6) . . ?
P3' P3 C111 76.8(11) . . ?
C212 P3 C111 99.7(11) . . ?
C118 P3 C111 100.4(9) . . ?
C112 P3 C111 109.4(9) . . ?
P3' P3 C211 73.2(10) . . ?
C212 P3 C211 89.1(13) . . ?
C118 P3 C211 108.0(9) . . ?
C112 P3 C211 99.7(11) . . ?
C111 P3 C211 10.8(15) . . ?
C109 C108 O2 122.4(9) . . ?
C109 C108 C209 93.9(12) . . ?
O2 C108 C209 143.2(13) . . ?
C109 C108 H10A 106.7 . . ?
O2 C108 H10A 106.7 . . ?
C209 C108 H10A 51.8 . . ?
C109 C108 H10B 106.7 . . ?
O2 C108 H10B 106.7 . . ?
C209 C108 H10B 62.6 . . ?
H10A C108 H10B 106.6 . . ?
C208 C109 C108 0.0 . . ?
C208 C109 C110 117.4(10) . . ?
C108 C109 C110 117.4(10) . . ?
C208 C109 H10C 108.0 . . ?
C108 C109 H10C 108.0 . . ?
C110 C109 H10C 108.0 . . ?
C208 C109 H10D 108.0 . . ?
C108 C109 H10D 108.0 . . ?
C110 C109 H10D 108.0 . . ?
H10C C109 H10D 107.2 . . ?
C211 C110 C210 62.9(14) . . ?
C211 C110 C111 13.3(19) . . ?
C210 C110 C111 49.8(15) . . ?
C211 C110 C109 119.8(18) . . ?
C210 C110 C109 107.0(14) . . ?
C111 C110 C109 117.9(13) . . ?
C211 C110 H11A 95.3 . . ?
C210 C110 H11A 144.9 . . ?
C111 C110 H11A 107.8 . . ?
C109 C110 H11A 107.8 . . ?
C211 C110 H11B 117.0 . . ?
C210 C110 H11B 65.7 . . ?
C111 C110 H11B 107.8 . . ?
C109 C110 H11B 107.8 . . ?
H11A C110 H11B 107.2 . . ?
C210 C111 C110 64.5(16) . . ?
C210 C111 P3 96.8(19) . . ?
C110 C111 P3 114.5(14) . . ?
C210 C111 P3' 123(2) . . ?
C110 C111 P3' 128.0(15) . . ?
P3 C111 P3' 26.7(4) . . ?
C210 C111 H11C 153.8 . . ?
C110 C111 H11C 108.6 . . ?
P3 C111 H11C 108.6 . . ?
P3' C111 H11C 82.1 . . ?
C210 C111 H11D 56.3 . . ?
C110 C111 H11D 108.6 . . ?
P3 C111 H11D 108.6 . . ?
P3' C111 H11D 116.2 . . ?
H11C C111 H11D 107.6 . . ?
C212 C112 C217 97(3) . . ?
C212 C112 C117 146(3) . . ?
C217 C112 C117 49.4(13) . . ?
C212 C112 C113 66(3) . . ?
C217 C112 C113 93.4(19) . . ?
C117 C112 C113 115.0(12) . . ?
C212 C112 C213 68(3) . . ?
C217 C112 C213 123(2) . . ?
C117 C112 C213 131.1(14) . . ?
C113 C112 C213 29.5(9) . . ?
C212 C112 P3 64(2) . . ?
C217 C112 P3 116(2) . . ?
C117 C112 P3 120.4(11) . . ?
C113 C112 P3 124.0(11) . . ?
C213 C112 P3 105.8(11) . . ?
C212 C112 P3' 42(2) . . ?
C217 C112 P3' 118.7(19) . . ?
C117 C112 P3' 141.4(11) . . ?
C113 C112 P3' 101.3(10) . . ?
C213 C112 P3' 87.2(10) . . ?
P3 C112 P3' 23.0(3) . . ?
C213 C113 C212 84(2) . . ?
C213 C113 C214 82(2) . . ?
C212 C113 C214 143(2) . . ?
C213 C113 C114 122(2) . . ?
C212 C113 C114 143.9(18) . . ?
C214 C113 C114 41.0(14) . . ?
C213 C113 C112 85(2) . . ?
C212 C113 C112 25.9(11) . . ?
C214 C113 C112 118.6(17) . . ?
C114 C113 C112 124.0(15) . . ?
C213 C113 C217 124(3) . . ?
C212 C113 C217 47.8(12) . . ?
C214 C113 C217 117(2) . . ?
C114 C113 C217 96.3(15) . . ?
C112 C113 C217 38.9(11) . . ?
C213 C113 C215 119(2) . . ?
C212 C113 C215 122.7(16) . . ?
C214 C113 C215 42.8(14) . . ?
C114 C113 C215 25.1(13) . . ?
C112 C113 C215 99.7(12) . . ?
C217 C113 C215 78.8(13) . . ?
C213 C113 H113 62.2 . . ?
C212 C113 H113 95.6 . . ?
C214 C113 H113 107.1 . . ?
C114 C113 H113 118.0 . . ?
C112 C113 H113 118.0 . . ?
C217 C113 H113 135.4 . . ?
C215 C113 H113 141.7 . . ?
C214 C114 C215 93(3) . . ?
C214 C114 C113 65(2) . . ?
C215 C114 C113 119(3) . . ?
C214 C114 C115 106(3) . . ?
C215 C114 C115 16(2) . . ?
C113 C114 C115 115.8(19) . . ?
C214 C114 C216 112(3) . . ?
C215 C114 C216 50.3(18) . . ?
C113 C114 C216 83.9(16) . . ?
C115 C114 C216 37.4(16) . . ?
C214 C114 C213 46.2(16) . . ?
C215 C114 C213 118(2) . . ?
C113 C114 C213 19.7(9) . . ?
C115 C114 C213 120.1(18) . . ?
C216 C114 C213 96.1(15) . . ?
C214 C114 H114 97.4 . . ?
C215 C114 H114 116.6 . . ?
C113 C114 H114 122.1 . . ?
C115 C114 H114 122.1 . . ?
C216 C114 H114 147.8 . . ?
C213 C114 H114 114.4 . . ?
C215 C115 C216 117(6) . . ?
C215 C115 C116 127(6) . . ?
C216 C115 C116 43.7(17) . . ?
C215 C115 C114 32(5) . . ?
C216 C115 C114 93(2) . . ?
C116 C115 C114 123.5(19) . . ?
C215 C115 C214 18(5) . . ?
C216 C115 C214 99(2) . . ?
C116 C115 C214 110.9(17) . . ?
C114 C115 C214 28.6(11) . . ?
C215 C115 H115 105.1 . . ?
C216 C115 H115 135.3 . . ?
C116 C115 H115 118.2 . . ?
C114 C115 H115 118.2 . . ?
C214 C115 H115 123.5 . . ?
C216 C116 C115 54(3) . . ?
C216 C116 C117 79(2) . . ?
C115 C116 C117 116.9(16) . . ?
C216 C116 C215 55.8(19) . . ?
C115 C116 C215 13.7(17) . . ?
C117 C116 C215 106.1(15) . . ?
C216 C116 C217 46(2) . . ?
C115 C116 C217 93.0(15) . . ?
C117 C116 C217 33.9(10) . . ?
C215 C116 C217 87.4(15) . . ?
C216 C116 H116 137.7 . . ?
C115 C116 H116 121.6 . . ?
C117 C116 H116 121.6 . . ?
C215 C116 H116 131.5 . . ?
C217 C116 H116 137.9 . . ?
C217 C117 C116 101(2) . . ?
C217 C117 C112 55.8(16) . . ?
C116 C117 C112 124.5(13) . . ?
C217 C117 C216 64(2) . . ?
C116 C117 C216 38.0(14) . . ?
C112 C117 C216 95.5(16) . . ?
C217 C117 C212 45.8(12) . . ?
C116 C117 C212 124.2(13) . . ?
C112 C117 C212 10.3(10) . . ?
C216 C117 C212 91.1(15) . . ?
C217 C117 H117 113.0 . . ?
C116 C117 H117 117.8 . . ?
C112 C117 H117 117.8 . . ?
C216 C117 H117 137.9 . . ?
C212 C117 H117 116.9 . . ?
C119 C118 C123 120.0 . . ?
C119 C118 P3 122.9(8) . . ?
C123 C118 P3 116.9(8) . . ?
C120 C119 C118 120.0 . . ?
C120 C119 H119 120.0 . . ?
C118 C119 H119 120.0 . . ?
C119 C120 C121 120.0 . . ?
C119 C120 H120 120.0 . . ?
C121 C120 H120 120.0 . . ?
C122 C121 C120 120.0 . . ?
C122 C121 H121 120.0 . . ?
C120 C121 H121 120.0 . . ?
C121 C122 C123 120.0 . . ?
C121 C122 H122 120.0 . . ?
C123 C122 H122 120.0 . . ?
C122 C123 C118 120.0 . . ?
C122 C123 H123 120.0 . . ?
C118 C123 H123 120.0 . . ?
P3 P3' C218 167.6(10) . . ?
P3 P3' C212 68.2(10) . . ?
C218 P3' C212 101.7(9) . . ?
P3 P3' C111 76.6(10) . . ?
C218 P3' C111 98.0(11) . . ?
C212 P3' C111 95.6(11) . . ?
P3 P3' C211 80.9(11) . . ?
C218 P3' C211 91.9(11) . . ?
C212 P3' C211 87.8(13) . . ?
C111 P3' C211 11.2(15) . . ?
P3 P3' C112 56.2(8) . . ?
C218 P3' C112 114.3(8) . . ?
C212 P3' C112 13.1(9) . . ?
C111 P3' C112 96.6(9) . . ?
C211 P3' C112 90.7(11) . . ?
C109 C208 O2 122.4(9) . . ?
C109 C208 C209 93.9(12) . . ?
O2 C208 C209 143.2(13) . . ?
C109 C208 H20A 45.8 . . ?
O2 C208 H20A 101.1 . . ?
C209 C208 H20A 101.1 . . ?
C109 C208 H20B 61.5 . . ?
O2 C208 H20B 101.1 . . ?
C209 C208 H20B 101.1 . . ?
H20A C208 H20B 104.5 . . ?
C208 C209 C108 0.0 . . ?
C208 C209 C210 127.4(19) . . ?
C108 C209 C210 127.4(19) . . ?
C208 C209 H20C 105.4 . . ?
C108 C209 H20C 105.4 . . ?
C210 C209 H20C 105.4 . . ?
C208 C209 H20D 105.4 . . ?
C108 C209 H20D 105.4 . . ?
C210 C209 H20D 105.4 . . ?
H20C C209 H20D 106.0 . . ?
C111 C210 C209 112(2) . . ?
C111 C210 C211 12(2) . . ?
C209 C210 C211 113(2) . . ?
C111 C210 C110 65.7(17) . . ?
C209 C210 C110 94.2(19) . . ?
C211 C210 C110 53.6(16) . . ?
C111 C210 H21A 98.5 . . ?
C209 C210 H21A 109.1 . . ?
C211 C210 H21A 109.1 . . ?
C110 C210 H21A 155.8 . . ?
C111 C210 H21B 119.5 . . ?
C209 C210 H21B 109.1 . . ?
C211 C210 H21B 109.1 . . ?
C110 C210 H21B 68.9 . . ?
H21A C210 H21B 107.8 . . ?
C110 C211 C210 63.5(16) . . ?
C110 C211 P3' 139(2) . . ?
C210 C211 P3' 109.3(19) . . ?
C110 C211 P3 118.3(19) . . ?
C210 C211 P3 86.3(17) . . ?
P3' C211 P3 25.8(3) . . ?
C110 C211 H21C 48.8 . . ?
C210 C211 H21C 109.8 . . ?
P3' C211 H21C 109.8 . . ?
P3 C211 H21C 108.8 . . ?
C110 C211 H21D 110.1 . . ?
C210 C211 H21D 109.8 . . ?
P3' C211 H21D 109.8 . . ?
P3 C211 H21D 131.0 . . ?
H21C C211 H21D 108.3 . . ?
C112 C212 C113 88(3) . . ?
C112 C212 C217 57(3) . . ?
C113 C212 C217 89.4(19) . . ?
C112 C212 C213 88(3) . . ?
C113 C212 C213 32.0(11) . . ?
C217 C212 C213 116(2) . . ?
C112 C212 P3 97(3) . . ?
C113 C212 P3 153.3(16) . . ?
C217 C212 P3 115.4(18) . . ?
C213 C212 P3 121.6(15) . . ?
C112 C212 P3' 125(3) . . ?
C113 C212 P3' 133.0(17) . . ?
C217 C212 P3' 135(2) . . ?
C213 C212 P3' 108.4(15) . . ?
P3 C212 P3' 28.9(4) . . ?
C112 C212 C117 24(2) . . ?
C113 C212 C117 92.1(14) . . ?
C217 C212 C117 34.0(10) . . ?
C213 C212 C117 104.2(14) . . ?
P3 C212 C117 103.3(11) . . ?
P3' C212 C117 131.9(12) . . ?
C113 C213 C212 64(2) . . ?
C113 C213 C214 67(2) . . ?
C212 C213 C214 121(2) . . ?
C113 C213 C112 66(2) . . ?
C212 C213 C112 23.6(10) . . ?
C214 C213 C112 105(2) . . ?
C113 C213 C114 38.2(18) . . ?
C212 C213 C114 98.7(15) . . ?
C214 C213 C114 28.8(13) . . ?
C112 C213 C114 91.1(14) . . ?
C113 C213 H213 147.6 . . ?
C212 C213 H213 119.7 . . ?
C214 C213 H213 119.7 . . ?
C112 C213 H213 131.9 . . ?
C114 C213 H213 137.0 . . ?
C114 C214 C113 74(2) . . ?
C114 C214 C213 105(3) . . ?
C113 C214 C213 31.8(11) . . ?
C114 C214 C215 45(2) . . ?
C113 C214 C215 98(3) . . ?
C213 C214 C215 125(3) . . ?
C114 C214 C115 45.2(19) . . ?
C113 C214 C115 92.8(19) . . ?
C213 C214 C115 119(2) . . ?
C215 C214 C115 6.5(18) . . ?
C114 C214 H214 119.5 . . ?
C113 C214 H214 140.4 . . ?
C213 C214 H214 117.3 . . ?
C215 C214 H214 117.3 . . ?
C115 C214 H214 123.5 . . ?
C115 C215 C114 133(7) . . ?
C115 C215 C214 155(7) . . ?
C114 C215 C214 41.7(18) . . ?
C115 C215 C216 44(5) . . ?
C114 C215 C216 97(3) . . ?
C214 C215 C216 112(3) . . ?
C115 C215 C116 39(5) . . ?
C114 C215 C116 125(3) . . ?
C214 C215 C116 118(2) . . ?
C216 C215 C116 33.6(12) . . ?
C115 C215 C113 119(6) . . ?
C114 C215 C113 35.7(18) . . ?
C214 C215 C113 38.9(16) . . ?
C216 C215 C113 75(2) . . ?
C116 C215 C113 93.0(18) . . ?
C115 C215 H215 80.1 . . ?
C114 C215 H215 124.1 . . ?
C214 C215 H215 124.1 . . ?
C216 C215 H215 124.1 . . ?
C116 C215 H215 108.6 . . ?
C113 C215 H215 158.3 . . ?
C116 C216 C115 82(3) . . ?
C116 C216 C215 91(3) . . ?
C115 C216 C215 19(2) . . ?
C116 C216 C217 106(3) . . ?
C115 C216 C217 143(3) . . ?
C215 C216 C217 124(3) . . ?
C116 C216 C117 63(2) . . ?
C115 C216 C117 124(3) . . ?
C215 C216 C117 115(2) . . ?
C217 C216 C117 43.4(13) . . ?
C116 C216 C114 118(3) . . ?
C115 C216 C114 49.8(15) . . ?
C215 C216 C114 32.9(17) . . ?
C217 C216 C114 97(2) . . ?
C117 C216 C114 110(2) . . ?
C116 C216 H216 72.5 . . ?
C115 C216 H216 99.4 . . ?
C215 C216 H216 118.0 . . ?
C217 C216 H216 118.0 . . ?
C117 C216 H216 108.6 . . ?
C114 C216 H216 139.8 . . ?
C117 C217 C112 74.8(18) . . ?
C117 C217 C212 100.3(17) . . ?
C112 C217 C212 25.7(13) . . ?
C117 C217 C216 73(2) . . ?
C112 C217 C216 110(3) . . ?
C212 C217 C216 122(3) . . ?
C117 C217 C113 101(2) . . ?
C112 C217 C113 47.7(12) . . ?
C212 C217 C113 42.7(12) . . ?
C216 C217 C113 81(2) . . ?
C117 C217 C116 44.7(16) . . ?
C112 C217 C116 101(2) . . ?
C212 C217 C116 123(2) . . ?
C216 C217 C116 28.6(11) . . ?
C113 C217 C116 93.1(17) . . ?
C117 C217 H217 97.0 . . ?
C112 C217 H217 124.8 . . ?
C212 C217 H217 119.0 . . ?
C216 C217 H217 119.0 . . ?
C113 C217 H217 156.7 . . ?
C116 C217 H217 110.1 . . ?
C223 C218 C219 117.7(16) . . ?
C223 C218 P3' 125.1(13) . . ?
C219 C218 P3' 117.0(13) . . ?
C220 C219 C218 121(2) . . ?
C220 C219 H219 119.4 . . ?
C218 C219 H219 119.4 . . ?
C221 C220 C219 117(2) . . ?
C221 C220 H220 121.3 . . ?
C219 C220 H220 121.3 . . ?
C220 C221 C222 123(2) . . ?
C220 C221 H221 118.7 . . ?
C222 C221 H221 118.7 . . ?
C221 C222 C223 117.0(18) . . ?
C221 C222 H222 121.5 . . ?
C223 C222 H222 121.5 . . ?
C218 C223 C222 121.9(16) . . ?
C218 C223 H223 119.0 . . ?
C222 C223 H223 119.0 . . ?

loop_
_geom_bond_atom_site_label_1
_geom_bond_atom_site_label_2
_geom_bond_distance
_geom_bond_site_symmetry_2
_geom_bond_publ_flag
Lu1 O1 2.184(4) . ?
Lu1 O2 2.188(3) . ?
Lu1 N2 2.291(4) . ?
Lu1 N1 2.302(4) . ?
Lu1 P1 2.7563(16) . ?
Lu1 C14 2.778(4) . ?
Lu1 Lu2 3.5317(4) . ?
Lu2 O2 2.207(3) . ?
Lu2 O1 2.217(4) . ?
Lu2 N5 2.294(4) . ?
Lu2 N4 2.312(4) . ?
Lu2 C1 2.321(6) . ?
Lu2 C53 2.758(5) . ?
N1 C14 1.346(6) . ?
N1 C15 1.436(6) . ?
N2 C14 1.361(6) . ?
N2 C41 1.429(6) . ?
N3 C14 1.377(6) . ?
N3 C27 1.467(6) . ?
N3 C34 1.478(6) . ?
N4 C53 1.341(6) . ?
N4 C54 1.427(6) . ?
N5 C53 1.358(6) . ?
N5 C80 1.429(6) . ?
N6 C53 1.375(6) . ?
N6 C73' 1.38(4) . ?
N6 C66 1.478(7) . ?
N6 C73 1.55(2) . ?
O1 C92 1.440(6) . ?
O2 C208 1.389(7) . ?
O2 C108 1.389(7) . ?
P1 C2 1.814(6) . ?
P1 C8 1.836(6) . ?
P2 C96 1.825(6) . ?
P2 C102 1.842(6) . ?
P2 C95 1.846(6) . ?
C1 H1A 0.9800 . ?
C1 H1B 0.9800 . ?
C1 H1C 0.9800 . ?
C2 C7 1.411(8) . ?
C2 C3 1.413(8) . ?
C3 C4 1.395(9) . ?
C3 H3 0.9500 . ?
C4 C5 1.363(10) . ?
C4 H4 0.9500 . ?
C5 C6 1.391(10) . ?
C5 H5 0.9500 . ?
C6 C7 1.358(9) . ?
C6 H6 0.9500 . ?
C7 H7 0.9500 . ?
C8 C9 1.350(8) . ?
C8 C13 1.377(10) . ?
C9 C10 1.382(10) . ?
C9 H9 0.9500 . ?
C10 C11 1.355(13) . ?
C10 H10 0.9500 . ?
C11 C12 1.332(13) . ?
C11 H11 0.9500 . ?
C12 C13 1.383(11) . ?
C12 H12 0.9500 . ?
C13 H13 0.9500 . ?
C15 C20 1.400(7) . ?
C15 C16 1.411(8) . ?
C16 C17 1.383(8) . ?
C16 C21 1.518(8) . ?
C17 C18 1.382(10) . ?
C17 H17 0.9500 . ?
C18 C19 1.369(10) . ?
C18 H18 0.9500 . ?
C19 C20 1.395(8) . ?
C19 H19 0.9500 . ?
C20 C24 1.511(8) . ?
C21 C22 1.510(8) . ?
C21 C23 1.534(8) . ?
C21 H21 1.0000 . ?
C22 H22A 0.9800 . ?
C22 H22B 0.9800 . ?
C22 H22C 0.9800 . ?
C23 H23A 0.9800 . ?
C23 H23B 0.9800 . ?
C23 H23C 0.9800 . ?
C24 C26 1.524(8) . ?
C24 C25 1.535(8) . ?
C24 H24 1.0000 . ?
C25 H25A 0.9800 . ?
C25 H25B 0.9800 . ?
C25 H25C 0.9800 . ?
C26 H26A 0.9800 . ?
C26 H26B 0.9800 . ?
C26 H26C 0.9800 . ?
C27 C28 1.512(7) . ?
C27 H27A 0.9900 . ?
C27 H27B 0.9900 . ?
C28 C29 1.388(7) . ?
C28 C33 1.393(8) . ?
C29 C30 1.391(8) . ?
C29 H29 0.9500 . ?
C30 C31 1.375(9) . ?
C30 H30 0.9500 . ?
C31 C32 1.380(9) . ?
C31 H31 0.9500 . ?
C32 C33 1.380(8) . ?
C32 H32 0.9500 . ?
C33 H33 0.9500 . ?
C34 C35 1.509(7) . ?
C34 H34A 0.9900 . ?
C34 H34B 0.9900 . ?
C35 C40 1.380(8) . ?
C35 C36 1.394(7) . ?
C36 C37 1.366(8) . ?
C36 H36 0.9500 . ?
C37 C38 1.373(10) . ?
C37 H37 0.9500 . ?
C38 C39 1.419(9) . ?
C38 H38 0.9500 . ?
C39 C40 1.377(9) . ?
C39 H39 0.9500 . ?
C40 H40 0.9500 . ?
C41 C46 1.407(7) . ?
C41 C42 1.414(7) . ?
C42 C43 1.392(7) . ?
C42 C47 1.517(7) . ?
C43 C44 1.375(8) . ?
C43 H43 0.9500 . ?
C44 C45 1.381(8) . ?
C44 H44 0.9500 . ?
C45 C46 1.392(7) . ?
C45 H45 0.9500 . ?
C46 C50 1.518(8) . ?
C47 C48 1.524(7) . ?
C47 C49 1.525(8) . ?
C47 H47 1.0000 . ?
C48 H48A 0.9800 . ?
C48 H48B 0.9800 . ?
C48 H48C 0.9800 . ?
C49 H49A 0.9800 . ?
C49 H49B 0.9800 . ?
C49 H49C 0.9800 . ?
C50 C51 1.519(9) . ?
C50 C52 1.546(9) . ?
C50 H50 1.0000 . ?
C51 H51A 0.9800 . ?
C51 H51B 0.9800 . ?
C51 H51C 0.9800 . ?
C52 H52A 0.9800 . ?
C52 H52B 0.9800 . ?
C52 H52C 0.9800 . ?
C54 C59 1.400(7) . ?
C54 C55 1.408(7) . ?
C55 C56 1.375(8) . ?
C55 C60 1.514(8) . ?
C56 C57 1.392(11) . ?
C56 H56 0.9500 . ?
C57 C58 1.356(11) . ?
C57 H57 0.9500 . ?
C58 C59 1.402(9) . ?
C58 H58 0.9500 . ?
C59 C63 1.515(9) . ?
C60 C62 1.475(11) . ?
C60 C61 1.535(9) . ?
C60 H60 1.0000 . ?
C61 H61A 0.9800 . ?
C61 H61B 0.9800 . ?
C61 H61C 0.9800 . ?
C62 H62A 0.9800 . ?
C62 H62B 0.9800 . ?
C62 H62C 0.9800 . ?
C63 C65 1.526(11) . ?
C63 C64 1.534(10) . ?
C63 H63 1.0000 . ?
C64 H64A 0.9800 . ?
C64 H64B 0.9800 . ?
C64 H64C 0.9800 . ?
C65 H65A 0.9800 . ?
C65 H65B 0.9800 . ?
C65 H65C 0.9800 . ?
C66 C67 1.512(8) . ?
C66 H66A 0.9900 . ?
C66 H66B 0.9900 . ?
C67 C72 1.367(10) . ?
C67 C68 1.380(9) . ?
C68 C69 1.395(9) . ?
C68 H68 0.9500 . ?
C69 C70 1.358(11) . ?
C69 H69 0.9500 . ?
C70 C71 1.400(13) . ?
C70 H70 0.9500 . ?
C71 C72 1.407(11) . ?
C71 H71 0.9500 . ?
C72 H72 0.9500 . ?
C80 C85 1.400(10) . ?
C80 C81 1.405(9) . ?
C81 C82 1.388(11) . ?
C81 C86 1.509(12) . ?
C82 C83 1.345(15) . ?
C82 H82 0.9500 . ?
C83 C84 1.389(15) . ?
C83 H83 0.9500 . ?
C84 C85 1.408(10) . ?
C84 H84 0.9500 . ?
C85 C89 1.510(11) . ?
C86 C87 1.538(12) . ?
C86 C88 1.542(11) . ?
C86 H86 1.0000 . ?
C87 H87A 0.9800 . ?
C87 H87B 0.9800 . ?
C87 H87C 0.9800 . ?
C88 H88A 0.9800 . ?
C88 H88B 0.9800 . ?
C88 H88C 0.9800 . ?
C89 C91 1.551(10) . ?
C89 C90 1.552(12) . ?
C89 H89 1.0000 . ?
C90 H90A 0.9800 . ?
C90 H90B 0.9800 . ?
C90 H90C 0.9800 . ?
C91 H91A 0.9800 . ?
C91 H91B 0.9800 . ?
C91 H91C 0.9800 . ?
C92 C93 1.463(8) . ?
C92 H92A 0.9900 . ?
C92 H92B 0.9900 . ?
C93 C94 1.519(8) . ?
C93 H93A 0.9900 . ?
C93 H93B 0.9900 . ?
C94 C95 1.514(8) . ?
C94 H94A 0.9900 . ?
C94 H94B 0.9900 . ?
C95 H95A 0.9900 . ?
C95 H95B 0.9900 . ?
C96 C101 1.385(8) . ?
C96 C97 1.399(8) . ?
C97 C98 1.384(9) . ?
C97 H97 0.9500 . ?
C98 C99 1.361(10) . ?
C98 H98 0.9500 . ?
C99 C100 1.380(11) . ?
C99 H99 0.9500 . ?
C100 C101 1.394(9) . ?
C100 H100 0.9500 . ?
C101 H101 0.9500 . ?
C102 C107 1.370(9) . ?
C102 C103 1.382(9) . ?
C103 C104 1.377(10) . ?
C103 H103 0.9500 . ?
C104 C105 1.371(11) . ?
C104 H104 0.9500 . ?
C105 C106 1.356(10) . ?
C105 H105 0.9500 . ?
C106 C107 1.398(9) . ?
C106 H106 0.9500 . ?
C107 H107 0.9500 . ?
C73 C74 1.55(2) . ?
C73 H73A 0.9900 . ?
C73 H73B 0.9900 . ?
C74 C75 1.374(15) . ?
C74 C79 1.374(13) . ?
C75 C76 1.387(16) . ?
C75 H75 0.9500 . ?
C76 C77 1.400(16) . ?
C76 H76 0.9500 . ?
C77 C78 1.34(3) . ?
C77 H77 0.9500 . ?
C78 C79 1.411(14) . ?
C78 H78 0.9500 . ?
C79 H79 0.9500 . ?
C73' C74' 1.510(18) . ?
C73' H73C 0.9900 . ?
C73' H73D 0.9900 . ?
C74' C75' 1.3900 . ?
C74' C79' 1.3900 . ?
C75' C76' 1.3900 . ?
C75' H75' 0.9500 . ?
C76' C77' 1.3900 . ?
C76' H76' 0.9500 . ?
C77' C78' 1.3900 . ?
C77' H77' 0.9500 . ?
C78' C79' 1.3900 . ?
C78' H78' 0.9500 . ?
C79' H79' 0.9500 . ?
P3 P3' 0.864(8) . ?
P3 C212 1.662(19) . ?
P3 C118 1.823(10) . ?
P3 C112 1.837(12) . ?
P3 C111 1.873(17) . ?
P3 C211 1.96(2) . ?
C108 C109 1.386(11) . ?
C108 C209 1.423(14) . ?
C108 H10A 0.9900 . ?
C108 H10B 0.9900 . ?
C109 C208 1.386(11) . ?
C109 C110 1.527(15) . ?
C109 H10C 0.9900 . ?
C109 H10D 0.9900 . ?
C110 C211 1.35(3) . ?
C110 C210 1.50(3) . ?
C110 C111 1.511(18) . ?
C110 H11A 0.9900 . ?
C110 H11B 0.9900 . ?
C111 C210 1.27(4) . ?
C111 P3' 1.874(19) . ?
C111 H11C 0.9900 . ?
C111 H11D 0.9900 . ?
C112 C212 0.60(2) . ?
C112 C217 1.16(3) . ?
C112 C117 1.358(13) . ?
C112 C113 1.370(13) . ?
C112 C213 1.50(3) . ?
C112 P3' 2.172(16) . ?
C113 C213 0.74(2) . ?
C113 C212 1.25(3) . ?
C113 C214 1.29(3) . ?
C113 C114 1.359(14) . ?
C113 C217 1.85(3) . ?
C113 C215 2.03(4) . ?
C113 H113 0.9500 . ?
C114 C214 0.93(3) . ?
C114 C215 0.98(4) . ?
C114 C115 1.376(16) . ?
C114 C216 1.80(4) . ?
C114 C213 1.86(3) . ?
C114 H114 0.9500 . ?
C115 C215 0.50(4) . ?
C115 C216 1.09(4) . ?
C115 C116 1.336(17) . ?
C115 C214 1.86(4) . ?
C115 H115 0.9500 . ?
C116 C216 0.93(3) . ?
C116 C117 1.35(2) . ?
C116 C215 1.69(4) . ?
C116 C217 1.88(3) . ?
C116 H116 0.9500 . ?
C117 C217 1.07(3) . ?
C117 C216 1.49(3) . ?
C117 C212 1.88(2) . ?
C117 H117 0.9500 . ?
C118 C119 1.3900 . ?
C118 C123 1.3900 . ?
C119 C120 1.3900 . ?
C119 H119 0.9500 . ?
C120 C121 1.3900 . ?
C120 H120 0.9500 . ?
C121 C122 1.3900 . ?
C121 H121 0.9500 . ?
C122 C123 1.3900 . ?
C122 H122 0.9500 . ?
C123 H123 0.9500 . ?
P3' C218 1.775(15) . ?
P3' C212 1.776(17) . ?
P3' C211 1.898(18) . ?
C208 C209 1.423(14) . ?
C208 H20A 0.9900 . ?
C208 H20B 0.9900 . ?
C209 C210 1.487(18) . ?
C209 H20C 0.9900 . ?
C209 H20D 0.9900 . ?
C210 C211 1.489(19) . ?
C210 H21A 0.9900 . ?
C210 H21B 0.9900 . ?
C211 H21C 0.9900 . ?
C211 H21D 0.9900 . ?
C212 C217 1.371(18) . ?
C212 C213 1.388(9) . ?
C213 C214 1.390(10) . ?
C213 H213 0.9500 . ?
C214 C215 1.394(10) . ?
C214 H214 0.9500 . ?
C215 C216 1.395(10) . ?
C215 H215 0.9500 . ?
C216 C217 1.40(4) . ?
C216 H216 0.9500 . ?
C217 H217 0.9500 . ?
C218 C223 1.363(15) . ?
C218 C219 1.388(16) . ?
C219 C220 1.382(17) . ?
C219 H219 0.9500 . ?
C220 C221 1.350(18) . ?
C220 H220 0.9500 . ?
C221 C222 1.361(17) . ?
C221 H221 0.9500 . ?
C222 C223 1.386(17) . ?
C222 H222 0.9500 . ?
C223 H223 0.9500 . ?

loop_
_geom_torsion_atom_site_label_1
_geom_torsion_atom_site_label_2
_geom_torsion_atom_site_label_3
_geom_torsion_atom_site_label_4
_geom_torsion
_geom_torsion_site_symmetry_1
_geom_torsion_site_symmetry_2
_geom_torsion_site_symmetry_3
_geom_torsion_site_symmetry_4
_geom_torsion_publ_flag
C8 P1 C2 C7 -177.2(5) . . . . ?
Lu1 P1 C2 C7 -42.6(5) . . . . ?
C8 P1 C2 C3 5.2(5) . . . . ?
Lu1 P1 C2 C3 139.8(4) . . . . ?
C7 C2 C3 C4 2.5(8) . . . . ?
P1 C2 C3 C4 -179.8(5) . . . . ?
C2 C3 C4 C5 -1.4(10) . . . . ?
C3 C4 C5 C6 0.0(10) . . . . ?
C4 C5 C6 C7 0.2(11) . . . . ?
C5 C6 C7 C2 1.0(11) . . . . ?
C3 C2 C7 C6 -2.3(9) . . . . ?
P1 C2 C7 C6 179.9(5) . . . . ?
C2 P1 C8 C9 -105.0(6) . . . . ?
Lu1 P1 C8 C9 118.4(5) . . . . ?
C2 P1 C8 C13 68.6(8) . . . . ?
Lu1 P1 C8 C13 -68.1(8) . . . . ?
C13 C8 C9 C10 3.9(12) . . . . ?
P1 C8 C9 C10 178.0(7) . . . . ?
C8 C9 C10 C11 -2.4(14) . . . . ?
C9 C10 C11 C12 0.5(14) . . . . ?
C10 C11 C12 C13 -0.4(16) . . . . ?
C9 C8 C13 C12 -3.7(14) . . . . ?
P1 C8 C13 C12 -177.4(8) . . . . ?
C11 C12 C13 C8 2.1(17) . . . . ?
C15 N1 C14 N2 -179.2(5) . . . . ?
Lu1 N1 C14 N2 -3.4(4) . . . . ?
C15 N1 C14 N3 -1.1(9) . . . . ?
Lu1 N1 C14 N3 174.8(4) . . . . ?
C15 N1 C14 Lu1 -175.8(6) . . . . ?
C41 N2 C14 N1 -153.9(5) . . . . ?
Lu1 N2 C14 N1 3.4(4) . . . . ?
C41 N2 C14 N3 27.9(8) . . . . ?
Lu1 N2 C14 N3 -174.8(4) . . . . ?
C41 N2 C14 Lu1 -157.3(6) . . . . ?
C27 N3 C14 N1 -1.0(8) . . . . ?
C34 N3 C14 N1 -163.1(5) . . . . ?
C27 N3 C14 N2 176.9(5) . . . . ?
C34 N3 C14 N2 14.8(7) . . . . ?
C14 N1 C15 C20 107.4(6) . . . . ?
Lu1 N1 C15 C20 -67.0(6) . . . . ?
C14 N1 C15 C16 -79.1(7) . . . . ?
Lu1 N1 C15 C16 106.5(5) . . . . ?
C20 C15 C16 C17 0.6(8) . . . . ?
N1 C15 C16 C17 -172.8(5) . . . . ?
C20 C15 C16 C21 -180.0(5) . . . . ?
N1 C15 C16 C21 6.6(7) . . . . ?
C15 C16 C17 C18 0.1(10) . . . . ?
C21 C16 C17 C18 -179.3(7) . . . . ?
C16 C17 C18 C19 -0.5(13) . . . . ?
C17 C18 C19 C20 0.2(13) . . . . ?
C18 C19 C20 C15 0.5(10) . . . . ?
C18 C19 C20 C24 -176.5(7) . . . . ?
C16 C15 C20 C19 -0.9(8) . . . . ?
N1 C15 C20 C19 172.5(5) . . . . ?
C16 C15 C20 C24 176.0(5) . . . . ?
N1 C15 C20 C24 -10.6(7) . . . . ?
C17 C16 C21 C22 95.0(6) . . . . ?
C15 C16 C21 C22 -84.4(6) . . . . ?
C17 C16 C21 C23 -30.2(7) . . . . ?
C15 C16 C21 C23 150.4(5) . . . . ?
C19 C20 C24 C26 79.1(7) . . . . ?
C15 C20 C24 C26 -97.8(6) . . . . ?
C19 C20 C24 C25 -45.1(7) . . . . ?
C15 C20 C24 C25 138.0(6) . . . . ?
C14 N3 C27 C28 141.7(5) . . . . ?
C34 N3 C27 C28 -54.7(6) . . . . ?
N3 C27 C28 C29 131.1(5) . . . . ?
N3 C27 C28 C33 -53.7(7) . . . . ?
C33 C28 C29 C30 -0.6(8) . . . . ?
C27 C28 C29 C30 174.9(5) . . . . ?
C28 C29 C30 C31 0.7(9) . . . . ?
C29 C30 C31 C32 -0.7(10) . . . . ?
C30 C31 C32 C33 0.5(9) . . . . ?
C31 C32 C33 C28 -0.4(9) . . . . ?
C29 C28 C33 C32 0.4(8) . . . . ?
C27 C28 C33 C32 -175.0(5) . . . . ?
C14 N3 C34 C35 114.7(5) . . . . ?
C27 N3 C34 C35 -49.3(6) . . . . ?
N3 C34 C35 C40 -53.7(7) . . . . ?
N3 C34 C35 C36 125.9(5) . . . . ?
C40 C35 C36 C37 -0.3(9) . . . . ?
C34 C35 C36 C37 -179.9(5) . . . . ?
C35 C36 C37 C38 1.8(9) . . . . ?
C36 C37 C38 C39 -1.8(10) . . . . ?
C37 C38 C39 C40 0.3(10) . . . . ?
C38 C39 C40 C35 1.2(10) . . . . ?
C36 C35 C40 C39 -1.2(9) . . . . ?
C34 C35 C40 C39 178.4(6) . . . . ?
C14 N2 C41 C46 -122.2(5) . . . . ?
Lu1 N2 C41 C46 87.6(5) . . . . ?
C14 N2 C41 C42 66.3(7) . . . . ?
Lu1 N2 C41 C42 -84.0(5) . . . . ?
C46 C41 C42 C43 -3.4(7) . . . . ?
N2 C41 C42 C43 168.1(4) . . . . ?
C46 C41 C42 C47 175.9(4) . . . . ?
N2 C41 C42 C47 -12.5(7) . . . . ?
C41 C42 C43 C44 1.7(7) . . . . ?
C47 C42 C43 C44 -177.7(5) . . . . ?
C42 C43 C44 C45 1.1(8) . . . . ?
C43 C44 C45 C46 -2.3(8) . . . . ?
C44 C45 C46 C41 0.5(7) . . . . ?
C44 C45 C46 C50 177.5(5) . . . . ?
C42 C41 C46 C45 2.3(7) . . . . ?
N2 C41 C46 C45 -169.3(4) . . . . ?
C42 C41 C46 C50 -174.5(5) . . . . ?
N2 C41 C46 C50 13.9(7) . . . . ?
C43 C42 C47 C48 59.9(6) . . . . ?
C41 C42 C47 C48 -119.4(5) . . . . ?
C43 C42 C47 C49 -63.9(6) . . . . ?
C41 C42 C47 C49 116.7(5) . . . . ?
C45 C46 C50 C51 60.1(7) . . . . ?
C41 C46 C50 C51 -123.0(6) . . . . ?
C45 C46 C50 C52 -62.4(6) . . . . ?
C41 C46 C50 C52 114.4(6) . . . . ?
C54 N4 C53 N5 -176.5(5) . . . . ?
Lu2 N4 C53 N5 -10.8(4) . . . . ?
C54 N4 C53 N6 2.6(8) . . . . ?
Lu2 N4 C53 N6 168.4(4) . . . . ?
C54 N4 C53 Lu2 -165.7(6) . . . . ?
C80 N5 C53 N4 -155.2(5) . . . . ?
Lu2 N5 C53 N4 10.9(4) . . . . ?
C80 N5 C53 N6 25.6(8) . . . . ?
Lu2 N5 C53 N6 -168.3(4) . . . . ?
C80 N5 C53 Lu2 -166.1(6) . . . . ?
C73' N6 C53 N4 22.6(18) . . . . ?
C66 N6 C53 N4 -153.7(5) . . . . ?
C73 N6 C53 N4 8.3(12) . . . . ?
C73' N6 C53 N5 -158.3(17) . . . . ?
C66 N6 C53 N5 25.3(7) . . . . ?
C73 N6 C53 N5 -172.6(11) . . . . ?
C53 N4 C54 C59 88.5(7) . . . . ?
Lu2 N4 C54 C59 -71.6(6) . . . . ?
C53 N4 C54 C55 -99.0(6) . . . . ?
Lu2 N4 C54 C55 100.9(5) . . . . ?
C59 C54 C55 C56 0.0(8) . . . . ?
N4 C54 C55 C56 -172.7(5) . . . . ?
C59 C54 C55 C60 -179.8(5) . . . . ?
N4 C54 C55 C60 7.5(7) . . . . ?
C54 C55 C56 C57 1.3(10) . . . . ?
C60 C55 C56 C57 -178.8(6) . . . . ?
C55 C56 C57 C58 -0.5(12) . . . . ?
C56 C57 C58 C59 -1.7(12) . . . . ?
C55 C54 C59 C58 -2.0(8) . . . . ?
N4 C54 C59 C58 170.3(5) . . . . ?
C55 C54 C59 C63 178.3(6) . . . . ?
N4 C54 C59 C63 -9.4(9) . . . . ?
C57 C58 C59 C54 2.9(11) . . . . ?
C57 C58 C59 C63 -177.4(7) . . . . ?
C56 C55 C60 C62 73.8(10) . . . . ?
C54 C55 C60 C62 -106.4(9) . . . . ?
C56 C55 C60 C61 -50.5(8) . . . . ?
C54 C55 C60 C61 129.3(6) . . . . ?
C54 C59 C63 C65 -117.2(7) . . . . ?
C58 C59 C63 C65 63.2(9) . . . . ?
C54 C59 C63 C64 119.3(7) . . . . ?
C58 C59 C63 C64 -60.4(9) . . . . ?
C53 N6 C66 C67 112.8(6) . . . . ?
C73' N6 C66 C67 -64.1(15) . . . . ?
C73 N6 C66 C67 -49.8(11) . . . . ?
N6 C66 C67 C72 -74.8(9) . . . . ?
N6 C66 C67 C68 108.8(6) . . . . ?
C72 C67 C68 C69 1.3(10) . . . . ?
C66 C67 C68 C69 177.7(6) . . . . ?
C67 C68 C69 C70 -1.3(11) . . . . ?
C68 C69 C70 C71 -0.3(13) . . . . ?
C69 C70 C71 C72 1.8(14) . . . . ?
C68 C67 C72 C71 0.4(12) . . . . ?
C66 C67 C72 C71 -176.1(8) . . . . ?
C70 C71 C72 C67 -1.9(14) . . . . ?
C53 N5 C80 C85 62.6(8) . . . . ?
Lu2 N5 C80 C85 -97.1(6) . . . . ?
C53 N5 C80 C81 -124.1(6) . . . . ?
Lu2 N5 C80 C81 76.3(8) . . . . ?
C85 C80 C81 C82 2.2(10) . . . . ?
N5 C80 C81 C82 -171.0(6) . . . . ?
C85 C80 C81 C86 -178.2(6) . . . . ?
N5 C80 C81 C86 8.6(9) . . . . ?
C80 C81 C82 C83 -1.6(12) . . . . ?
C86 C81 C82 C83 178.8(8) . . . . ?
C81 C82 C83 C84 -0.6(14) . . . . ?
C82 C83 C84 C85 2.2(13) . . . . ?
C81 C80 C85 C84 -0.7(10) . . . . ?
N5 C80 C85 C84 172.5(6) . . . . ?
C81 C80 C85 C89 -175.6(6) . . . . ?
N5 C80 C85 C89 -2.4(9) . . . . ?
C83 C84 C85 C80 -1.5(11) . . . . ?
C83 C84 C85 C89 173.5(7) . . . . ?
C82 C81 C86 C87 -57.0(10) . . . . ?
C80 C81 C86 C87 123.4(8) . . . . ?
C82 C81 C86 C88 66.0(9) . . . . ?
C80 C81 C86 C88 -113.6(8) . . . . ?
C80 C85 C89 C91 -156.4(7) . . . . ?
C84 C85 C89 C91 28.8(10) . . . . ?
C80 C85 C89 C90 78.5(8) . . . . ?
C84 C85 C89 C90 -96.3(8) . . . . ?
Lu1 O1 C92 C93 106.2(5) . . . . ?
Lu2 O1 C92 C93 -99.6(5) . . . . ?
O1 C92 C93 C94 178.4(5) . . . . ?
C92 C93 C94 C95 177.9(5) . . . . ?
C93 C94 C95 P2 173.4(4) . . . . ?
C96 P2 C95 C94 65.2(5) . . . . ?
C102 P2 C95 C94 168.7(5) . . . . ?
C102 P2 C96 C101 128.2(4) . . . . ?
C95 P2 C96 C101 -128.4(5) . . . . ?
C102 P2 C96 C97 -54.8(5) . . . . ?
C95 P2 C96 C97 48.6(5) . . . . ?
C101 C96 C97 C98 -0.3(8) . . . . ?
P2 C96 C97 C98 -177.3(4) . . . . ?
C96 C97 C98 C99 0.7(9) . . . . ?
C97 C98 C99 C100 -1.2(10) . . . . ?
C98 C99 C100 C101 1.2(10) . . . . ?
C97 C96 C101 C100 0.3(8) . . . . ?
P2 C96 C101 C100 177.5(5) . . . . ?
C99 C100 C101 C96 -0.8(9) . . . . ?
C96 P2 C102 C107 -37.9(6) . . . . ?
C95 P2 C102 C107 -140.0(6) . . . . ?
C96 P2 C102 C103 151.2(6) . . . . ?
C95 P2 C102 C103 49.2(6) . . . . ?
C107 C102 C103 C104 3.0(12) . . . . ?
P2 C102 C103 C104 174.2(7) . . . . ?
C102 C103 C104 C105 -0.4(14) . . . . ?
C103 C104 C105 C106 -1.9(14) . . . . ?
C104 C105 C106 C107 1.6(13) . . . . ?
C103 C102 C107 C106 -3.2(11) . . . . ?
P2 C102 C107 C106 -174.3(6) . . . . ?
C105 C106 C107 C102 1.0(12) . . . . ?
C53 N6 C73 C74 140.2(13) . . . . ?
C66 N6 C73 C74 -57(2) . . . . ?
N6 C73 C74 C75 136.7(15) . . . . ?
N6 C73 C74 C79 -48(2) . . . . ?
C79 C74 C75 C76 0.8(18) . . . . ?
C73 C74 C75 C76 176.1(14) . . . . ?
C74 C75 C76 C77 2(2) . . . . ?
C75 C76 C77 C78 -6(3) . . . . ?
C76 C77 C78 C79 6(3) . . . . ?
C75 C74 C79 C78 -1(2) . . . . ?
C73 C74 C79 C78 -175.7(17) . . . . ?
C77 C78 C79 C74 -3(3) . . . . ?
C53 N6 C73' C74' 131.8(18) . . . . ?
C66 N6 C73' C74' -52(3) . . . . ?
N6 C73' C74' C75' -22(4) . . . . ?
N6 C73' C74' C79' 158.6(19) . . . . ?
C79' C74' C75' C76' 0.0 . . . . ?
C73' C74' C75' C76' -180(2) . . . . ?
C74' C75' C76' C77' 0.0 . . . . ?
C75' C76' C77' C78' 0.0 . . . . ?
C76' C77' C78' C79' 0.0 . . . . ?
C77' C78' C79' C74' 0.0 . . . . ?
C75' C74' C79' C78' 0.0 . . . . ?
C73' C74' C79' C78' 180(2) . . . . ?
C208 O2 C108 C109 0(100) . . . . ?
Lu1 O2 C108 C109 -31.8(9) . . . . ?
Lu2 O2 C108 C109 136.0(7) . . . . ?
C208 O2 C108 C209 0(5) . . . . ?
Lu1 O2 C108 C209 138.7(18) . . . . ?
Lu2 O2 C108 C209 -53(2) . . . . ?
O2 C108 C109 C208 0(7) . . . . ?
C209 C108 C109 C208 0(100) . . . . ?
O2 C108 C109 C110 174.1(9) . . . . ?
C209 C108 C109 C110 -0.3(15) . . . . ?
C208 C109 C110 C211 68(2) . . . . ?
C108 C109 C110 C211 68(2) . . . . ?
C208 C109 C110 C210 0.0(19) . . . . ?
C108 C109 C110 C210 0.0(19) . . . . ?
C208 C109 C110 C111 53.1(19) . . . . ?
C108 C109 C110 C111 53.1(19) . . . . ?
C211 C110 C111 C210 169(8) . . . . ?
C109 C110 C111 C210 -89(2) . . . . ?
C211 C110 C111 P3 83(7) . . . . ?
C210 C110 C111 P3 -86(2) . . . . ?
C109 C110 C111 P3 -174.9(11) . . . . ?
C211 C110 C111 P3' 56(7) . . . . ?
C210 C110 C111 P3' -113(3) . . . . ?
C109 C110 C111 P3' 157.9(15) . . . . ?
P3' P3 C111 C210 168(2) . . . . ?
C212 P3 C111 C210 -112(2) . . . . ?
C118 P3 C111 C210 13(2) . . . . ?
C112 P3 C111 C210 -95(2) . . . . ?
C211 P3 C111 C210 -122(8) . . . . ?
P3' P3 C111 C110 -126.8(18) . . . . ?
C212 P3 C111 C110 -46.6(18) . . . . ?
C118 P3 C111 C110 78.4(16) . . . . ?
C112 P3 C111 C110 -29.8(19) . . . . ?
C211 P3 C111 C110 -57(7) . . . . ?
C212 P3 C111 P3' 80.3(10) . . . . ?
C118 P3 C111 P3' -154.8(9) . . . . ?
C112 P3 C111 P3' 97.0(10) . . . . ?
C211 P3 C111 P3' 70(7) . . . . ?
P3' P3 C112 C212 18(3) . . . . ?
C118 P3 C112 C212 -168(3) . . . . ?
C111 P3 C112 C212 -62(3) . . . . ?
C211 P3 C112 C212 -57(3) . . . . ?
P3' P3 C112 C217 102.8(19) . . . . ?
C212 P3 C112 C217 85(3) . . . . ?
C118 P3 C112 C217 -83.0(18) . . . . ?
C111 P3 C112 C217 23(2) . . . . ?
C211 P3 C112 C217 28.2(19) . . . . ?
P3' P3 C112 C117 159.2(13) . . . . ?
C212 P3 C112 C117 141(4) . . . . ?
C118 P3 C112 C117 -26.6(12) . . . . ?
C111 P3 C112 C117 79.6(14) . . . . ?
C211 P3 C112 C117 84.6(13) . . . . ?
P3' P3 C112 C113 -11.1(16) . . . . ?
C212 P3 C112 C113 -29(2) . . . . ?
C118 P3 C112 C113 163.0(12) . . . . ?
C111 P3 C112 C113 -90.8(15) . . . . ?
C211 P3 C112 C113 -85.8(15) . . . . ?
P3' P3 C112 C213 -37.1(15) . . . . ?
C212 P3 C112 C213 -55(3) . . . . ?
C118 P3 C112 C213 137.0(12) . . . . ?
C111 P3 C112 C213 -116.7(14) . . . . ?
C211 P3 C112 C213 -111.7(14) . . . . ?
C212 P3 C112 P3' -18(3) . . . . ?
C118 P3 C112 P3' 174.1(10) . . . . ?
C111 P3 C112 P3' -79.6(11) . . . . ?
C211 P3 C112 P3' -74.6(10) . . . . ?
C212 C112 C113 C213 -87(3) . . . . ?
C217 C112 C113 C213 177(3) . . . . ?
C117 C112 C113 C213 131(3) . . . . ?
P3 C112 C113 C213 -59(2) . . . . ?
P3' C112 C113 C213 -63(2) . . . . ?
C217 C112 C113 C212 -96(3) . . . . ?
C117 C112 C113 C212 -142(4) . . . . ?
C213 C112 C113 C212 87(3) . . . . ?
P3 C112 C113 C212 29(2) . . . . ?
P3' C112 C113 C212 24(3) . . . . ?
C212 C112 C113 C214 -165(3) . . . . ?
C217 C112 C113 C214 99(3) . . . . ?
C117 C112 C113 C214 53(2) . . . . ?
C213 C112 C113 C214 -77(2) . . . . ?
P3 C112 C113 C214 -136.1(18) . . . . ?
P3' C112 C113 C214 -140.5(18) . . . . ?
C212 C112 C113 C114 147(3) . . . . ?
C217 C112 C113 C114 51(2) . . . . ?
C117 C112 C113 C114 5(2) . . . . ?
C213 C112 C113 C114 -125(3) . . . . ?
P3 C112 C113 C114 176.0(12) . . . . ?
P3' C112 C113 C114 171.6(13) . . . . ?
C212 C112 C113 C217 96(3) . . . . ?
C117 C112 C113 C217 -46.3(17) . . . . ?
C213 C112 C113 C217 -177(3) . . . . ?
P3 C112 C113 C217 125(2) . . . . ?
P3' C112 C113 C217 120.2(19) . . . . ?
C212 C112 C113 C215 154(3) . . . . ?
C217 C112 C113 C215 58.3(19) . . . . ?
C117 C112 C113 C215 12.0(17) . . . . ?
C213 C112 C113 C215 -119(2) . . . . ?
P3 C112 C113 C215 -177.1(11) . . . . ?
P3' C112 C113 C215 178.5(9) . . . . ?
C213 C113 C114 C214 -11(3) . . . . ?
C212 C113 C114 C214 120(3) . . . . ?
C112 C113 C114 C214 96(3) . . . . ?
C217 C113 C114 C214 126(3) . . . . ?
C215 C113 C114 C214 80(3) . . . . ?
C213 C113 C114 C215 -91(4) . . . . ?
C212 C113 C114 C215 40(4) . . . . ?
C214 C113 C114 C215 -80(3) . . . . ?
C112 C113 C114 C215 16(3) . . . . ?
C217 C113 C114 C215 46(3) . . . . ?
C213 C113 C114 C115 -108(3) . . . . ?
C212 C113 C114 C115 23(4) . . . . ?
C214 C113 C114 C115 -97(3) . . . . ?
C112 C113 C114 C115 -1(3) . . . . ?
C217 C113 C114 C115 29(2) . . . . ?
C215 C113 C114 C115 -17(2) . . . . ?
C213 C113 C114 C216 -128(3) . . . . ?
C212 C113 C114 C216 2(3) . . . . ?
C214 C113 C114 C216 -117(3) . . . . ?
C112 C113 C114 C216 -21.1(18) . . . . ?
C217 C113 C114 C216 8.5(11) . . . . ?
C215 C113 C114 C216 -37(2) . . . . ?
C212 C113 C114 C213 130(5) . . . . ?
C214 C113 C114 C213 11(3) . . . . ?
C112 C113 C114 C213 107(4) . . . . ?
C217 C113 C114 C213 136(4) . . . . ?
C215 C113 C114 C213 91(4) . . . . ?
C214 C114 C115 C215 37(10) . . . . ?
C113 C114 C115 C215 107(9) . . . . ?
C216 C114 C115 C215 141(10) . . . . ?
C213 C114 C115 C215 85(9) . . . . ?
C214 C114 C115 C216 -105(3) . . . . ?
C215 C114 C115 C216 -141(10) . . . . ?
C113 C114 C115 C216 -34(3) . . . . ?
C213 C114 C115 C216 -56(3) . . . . ?
C214 C114 C115 C116 -71(3) . . . . ?
C215 C114 C115 C116 -108(10) . . . . ?
C113 C114 C115 C116 -1(3) . . . . ?
C216 C114 C115 C116 33.4(17) . . . . ?
C213 C114 C115 C116 -23(3) . . . . ?
C215 C114 C115 C214 -37(10) . . . . ?
C113 C114 C115 C214 70(2) . . . . ?
C216 C114 C115 C214 105(3) . . . . ?
C213 C114 C115 C214 48(2) . . . . ?
C215 C115 C116 C216 -92(8) . . . . ?
C114 C115 C116 C216 -53(3) . . . . ?
C214 C115 C116 C216 -82(3) . . . . ?
C215 C115 C116 C117 -41(8) . . . . ?
C216 C115 C116 C117 51(3) . . . . ?
C114 C115 C116 C117 -2(3) . . . . ?
C214 C115 C116 C117 -31(2) . . . . ?
C216 C115 C116 C215 92(8) . . . . ?
C114 C115 C116 C215 39(7) . . . . ?
C214 C115 C116 C215 10(6) . . . . ?
C215 C115 C116 C217 -66(8) . . . . ?
C216 C115 C116 C217 26(3) . . . . ?
C114 C115 C116 C217 -27(2) . . . . ?
C214 C115 C116 C217 -55.8(18) . . . . ?
C216 C116 C117 C217 -10(3) . . . . ?
C115 C116 C117 C217 -50(2) . . . . ?
C215 C116 C117 C217 -59(2) . . . . ?
C216 C116 C117 C112 46(3) . . . . ?
C115 C116 C117 C112 6(2) . . . . ?
C215 C116 C117 C112 -2.8(19) . . . . ?
C217 C116 C117 C112 56(2) . . . . ?
C115 C116 C117 C216 -40(2) . . . . ?
C215 C116 C117 C216 -49.3(19) . . . . ?
C217 C116 C117 C216 10(3) . . . . ?
C216 C116 C117 C212 34(3) . . . . ?
C115 C116 C117 C212 -6(2) . . . . ?
C215 C116 C117 C212 -15.3(19) . . . . ?
C217 C116 C117 C212 43.7(17) . . . . ?
C212 C112 C117 C217 -12(6) . . . . ?
C113 C112 C117 C217 72(3) . . . . ?
C213 C112 C117 C217 102(3) . . . . ?
P3 C112 C117 C217 -99(3) . . . . ?
P3' C112 C117 C217 -87(3) . . . . ?
C212 C112 C117 C116 -92(5) . . . . ?
C217 C112 C117 C116 -80(3) . . . . ?
C113 C112 C117 C116 -8(2) . . . . ?
C213 C112 C117 C116 22(3) . . . . ?
P3 C112 C117 C116 -179.3(11) . . . . ?
P3' C112 C117 C116 -166.5(13) . . . . ?
C212 C112 C117 C216 -65(5) . . . . ?
C217 C112 C117 C216 -53(3) . . . . ?
C113 C112 C117 C216 18.6(18) . . . . ?
C213 C112 C117 C216 48(2) . . . . ?
P3 C112 C117 C216 -152.6(14) . . . . ?
P3' C112 C117 C216 -139.8(18) . . . . ?
C217 C112 C117 C212 12(6) . . . . ?
C113 C112 C117 C212 84(5) . . . . ?
C213 C112 C117 C212 114(6) . . . . ?
P3 C112 C117 C212 -87(5) . . . . ?
P3' C112 C117 C212 -75(5) . . . . ?
P3' P3 C118 C119 -69(2) . . . . ?
C212 P3 C118 C119 120.1(10) . . . . ?
C112 P3 C118 C119 124.7(7) . . . . ?
C111 P3 C118 C119 11.8(10) . . . . ?
C211 P3 C118 C119 19.7(13) . . . . ?
P3' P3 C118 C123 106(2) . . . . ?
C212 P3 C118 C123 -65.2(11) . . . . ?
C112 P3 C118 C123 -60.6(7) . . . . ?
C111 P3 C118 C123 -173.5(9) . . . . ?
C211 P3 C118 C123 -165.6(12) . . . . ?
C123 C118 C119 C120 0.0 . . . . ?
P3 C118 C119 C120 174.6(8) . . . . ?
C118 C119 C120 C121 0.0 . . . . ?
C119 C120 C121 C122 0.0 . . . . ?
C120 C121 C122 C123 0.0 . . . . ?
C121 C122 C123 C118 0.0 . . . . ?
C119 C118 C123 C122 0.0 . . . . ?
P3 C118 C123 C122 -174.9(8) . . . . ?
C212 P3 P3' C218 -36(6) . . . . ?
C118 P3 P3' C218 152(5) . . . . ?
C112 P3 P3' C218 -42(6) . . . . ?
C111 P3 P3' C218 65(6) . . . . ?
C211 P3 P3' C218 55(6) . . . . ?
C118 P3 P3' C212 -172(2) . . . . ?
C112 P3 P3' C212 -5.8(10) . . . . ?
C111 P3 P3' C212 101.7(11) . . . . ?
C211 P3 P3' C212 91.2(13) . . . . ?
C212 P3 P3' C111 -101.7(11) . . . . ?
C118 P3 P3' C111 86(2) . . . . ?
C112 P3 P3' C111 -107.5(9) . . . . ?
C211 P3 P3' C111 -10.5(16) . . . . ?
C212 P3 P3' C211 -91.2(13) . . . . ?
C118 P3 P3' C211 97(2) . . . . ?
C112 P3 P3' C211 -97.0(12) . . . . ?
C111 P3 P3' C211 10.5(16) . . . . ?
C212 P3 P3' C112 5.8(10) . . . . ?
C118 P3 P3' C112 -166(2) . . . . ?
C111 P3 P3' C112 107.5(9) . . . . ?
C211 P3 P3' C112 97.0(12) . . . . ?
C210 C111 P3' P3 -14(3) . . . . ?
C110 C111 P3' P3 68(2) . . . . ?
C210 C111 P3' C218 177(3) . . . . ?
C110 C111 P3' C218 -101(2) . . . . ?
P3 C111 P3' C218 -168.7(11) . . . . ?
C210 C111 P3' C212 -80(3) . . . . ?
C110 C111 P3' C212 2(2) . . . . ?
P3 C111 P3' C212 -66.0(10) . . . . ?
C210 C111 P3' C211 -126(9) . . . . ?
C110 C111 P3' C211 -44(7) . . . . ?
P3 C111 P3' C211 -112(8) . . . . ?
C210 C111 P3' C112 -67(3) . . . . ?
C110 C111 P3' C112 15(2) . . . . ?
P3 C111 P3' C112 -52.9(7) . . . . ?
C108 C109 C208 O2 0(100) . . . . ?
C110 C109 C208 O2 174.1(9) . . . . ?
C108 C109 C208 C209 0(12) . . . . ?
C110 C109 C208 C209 -0.3(15) . . . . ?
C108 O2 C208 C109 0(100) . . . . ?
Lu1 O2 C208 C109 -31.8(9) . . . . ?
Lu2 O2 C208 C109 136.0(7) . . . . ?
C108 O2 C208 C209 0(5) . . . . ?
Lu1 O2 C208 C209 138.7(18) . . . . ?
Lu2 O2 C208 C209 -53(2) . . . . ?
C109 C208 C209 C108 0(100) . . . . ?
O2 C208 C209 C108 0(86) . . . . ?
C109 C208 C209 C210 0(2) . . . . ?
O2 C208 C209 C210 -171.5(16) . . . . ?
C109 C108 C209 C208 0(100) . . . . ?
O2 C108 C209 C208 0(86) . . . . ?
C109 C108 C209 C210 0(2) . . . . ?
O2 C108 C209 C210 -171.5(16) . . . . ?
C110 C111 C210 C209 85(2) . . . . ?
P3 C111 C210 C209 -161(2) . . . . ?
P3' C111 C210 C209 -155.2(19) . . . . ?
C110 C111 C210 C211 -11(7) . . . . ?
P3 C111 C210 C211 103(8) . . . . ?
P3' C111 C210 C211 109(8) . . . . ?
P3 C111 C210 C110 114.0(13) . . . . ?
P3' C111 C210 C110 120(2) . . . . ?
C208 C209 C210 C111 -66(4) . . . . ?
C108 C209 C210 C111 -66(4) . . . . ?
C208 C209 C210 C211 -53(4) . . . . ?
C108 C209 C210 C211 -53(4) . . . . ?
C208 C209 C210 C110 0(3) . . . . ?
C108 C209 C210 C110 0(3) . . . . ?
C211 C110 C210 C111 -3(2) . . . . ?
C109 C110 C210 C111 112.5(16) . . . . ?
C211 C110 C210 C209 -115(2) . . . . ?
C111 C110 C210 C209 -112(2) . . . . ?
C109 C110 C210 C209 0(2) . . . . ?
C111 C110 C210 C211 3(2) . . . . ?
C109 C110 C210 C211 115.3(19) . . . . ?
C111 C110 C211 C210 -10(7) . . . . ?
C109 C110 C211 C210 -95(2) . . . . ?
C210 C110 C211 P3' -89(3) . . . . ?
C111 C110 C211 P3' -99(8) . . . . ?
C109 C110 C211 P3' 176(2) . . . . ?
C210 C110 C211 P3 -69(2) . . . . ?
C111 C110 C211 P3 -79(7) . . . . ?
C109 C110 C211 P3 -164.4(13) . . . . ?
C111 C210 C211 C110 168(8) . . . . ?
C209 C210 C211 C110 78(2) . . . . ?
C111 C210 C211 P3' -56(7) . . . . ?
C209 C210 C211 P3' -146(2) . . . . ?
C110 C210 C211 P3' 136(2) . . . . ?
C111 C210 C211 P3 -68(7) . . . . ?
C209 C210 C211 P3 -158(2) . . . . ?
C110 C210 C211 P3 124.3(19) . . . . ?
P3 P3' C211 C110 43(3) . . . . ?
C218 P3' C211 C110 -127(3) . . . . ?
C212 P3' C211 C110 -25(3) . . . . ?
C111 P3' C211 C110 110(9) . . . . ?
C112 P3' C211 C110 -12(3) . . . . ?
P3 P3' C211 C210 -28(2) . . . . ?
C218 P3' C211 C210 162(2) . . . . ?
C212 P3' C211 C210 -97(2) . . . . ?
C111 P3' C211 C210 38(6) . . . . ?
C112 P3' C211 C210 -84(2) . . . . ?
C218 P3' C211 P3 -169.9(11) . . . . ?
C212 P3' C211 P3 -68.3(10) . . . . ?
C111 P3' C211 P3 66(8) . . . . ?
C112 P3' C211 P3 -55.5(8) . . . . ?
C217 C112 C212 C113 91(2) . . . . ?
C117 C112 C212 C113 100(5) . . . . ?
C213 C112 C212 C113 -32.1(10) . . . . ?
P3 C112 C212 C113 -153.7(18) . . . . ?
P3' C112 C212 C113 -143(3) . . . . ?
C117 C112 C212 C217 9(4) . . . . ?
C113 C112 C212 C217 -91(2) . . . . ?
C213 C112 C212 C217 -123(2) . . . . ?
P3 C112 C212 C217 116(2) . . . . ?
P3' C112 C212 C217 126(3) . . . . ?
C217 C112 C212 C213 123(2) . . . . ?
C117 C112 C212 C213 132(5) . . . . ?
C113 C112 C212 C213 32.1(10) . . . . ?
P3 C112 C212 C213 -121.7(16) . . . . ?
P3' C112 C212 C213 -111(3) . . . . ?
C217 C112 C212 P3 -116(2) . . . . ?
C117 C112 C212 P3 -106(5) . . . . ?
C113 C112 C212 P3 153.7(18) . . . . ?
C213 C112 C212 P3 121.7(16) . . . . ?
P3' C112 C212 P3 10.4(17) . . . . ?
C217 C112 C212 P3' -126(3) . . . . ?
C117 C112 C212 P3' -117(4) . . . . ?
C113 C112 C212 P3' 143(3) . . . . ?
C213 C112 C212 P3' 111(3) . . . . ?
P3 C112 C212 P3' -10.4(17) . . . . ?
C217 C112 C212 C117 -9(4) . . . . ?
C113 C112 C212 C117 -100(5) . . . . ?
C213 C112 C212 C117 -132(5) . . . . ?
P3 C112 C212 C117 106(5) . . . . ?
P3' C112 C212 C117 117(4) . . . . ?
C213 C113 C212 C112 90(3) . . . . ?
C214 C113 C212 C112 23(4) . . . . ?
C114 C113 C212 C112 -49(4) . . . . ?
C217 C113 C212 C112 -57(3) . . . . ?
C215 C113 C212 C112 -31(3) . . . . ?
C213 C113 C212 C217 148(2) . . . . ?
C214 C113 C212 C217 80(3) . . . . ?
C114 C113 C212 C217 8(3) . . . . ?
C112 C113 C212 C217 57(3) . . . . ?
C215 C113 C212 C217 26.9(15) . . . . ?
C214 C113 C212 C213 -67(3) . . . . ?
C114 C113 C212 C213 -140(4) . . . . ?
C112 C113 C212 C213 -90(3) . . . . ?
C217 C113 C212 C213 -148(2) . . . . ?
C215 C113 C212 C213 -121(3) . . . . ?
C213 C113 C212 P3 -12(6) . . . . ?
C214 C113 C212 P3 -79(6) . . . . ?
C114 C113 C212 P3 -151(3) . . . . ?
C112 C113 C212 P3 -102(5) . . . . ?
C217 C113 C212 P3 -160(4) . . . . ?
C215 C113 C212 P3 -133(4) . . . . ?
C213 C113 C212 P3' -48(4) . . . . ?
C214 C113 C212 P3' -115(4) . . . . ?
C114 C113 C212 P3' 172.9(19) . . . . ?
C112 C113 C212 P3' -138(4) . . . . ?
C217 C113 C212 P3' 165(2) . . . . ?
C215 C113 C212 P3' -168.4(19) . . . . ?
C213 C113 C212 C117 114(2) . . . . ?
C214 C113 C212 C117 46(3) . . . . ?
C114 C113 C212 C117 -26(3) . . . . ?
C112 C113 C212 C117 24(2) . . . . ?
C217 C113 C212 C117 -33.9(10) . . . . ?
C215 C113 C212 C117 -6.9(16) . . . . ?
P3' P3 C212 C112 -162(3) . . . . ?
C118 P3 C212 C112 14(3) . . . . ?
C111 P3 C212 C112 123(3) . . . . ?
C211 P3 C212 C112 125(3) . . . . ?
P3' P3 C212 C113 -62(4) . . . . ?
C118 P3 C212 C113 114(4) . . . . ?
C112 P3 C212 C113 100(5) . . . . ?
C111 P3 C212 C113 -137(4) . . . . ?
C211 P3 C212 C113 -135(4) . . . . ?
P3' P3 C212 C217 140.5(17) . . . . ?
C118 P3 C212 C217 -43.4(17) . . . . ?
C112 P3 C212 C217 -57(3) . . . . ?
C111 P3 C212 C217 65.3(16) . . . . ?
C211 P3 C212 C217 67.3(16) . . . . ?
P3' P3 C212 C213 -69.6(17) . . . . ?
C118 P3 C212 C213 106.5(15) . . . . ?
C112 P3 C212 C213 93(3) . . . . ?
C111 P3 C212 C213 -144.8(16) . . . . ?
C211 P3 C212 C213 -142.8(17) . . . . ?
C118 P3 C212 P3' 176.1(11) . . . . ?
C112 P3 C212 P3' 162(3) . . . . ?
C111 P3 C212 P3' -75.2(11) . . . . ?
C211 P3 C212 P3' -73.2(10) . . . . ?
P3' P3 C212 C117 174.3(12) . . . . ?
C118 P3 C212 C117 -9.6(14) . . . . ?
C112 P3 C212 C117 -24(2) . . . . ?
C111 P3 C212 C117 99.1(11) . . . . ?
C211 P3 C212 C117 101.1(12) . . . . ?
P3 P3' C212 C112 22(4) . . . . ?
C218 P3' C212 C112 -166(4) . . . . ?
C111 P3' C212 C112 95(4) . . . . ?
C211 P3' C212 C112 103(4) . . . . ?
P3 P3' C212 C113 147(2) . . . . ?
C218 P3' C212 C113 -40(2) . . . . ?
C111 P3' C212 C113 -140(2) . . . . ?
C211 P3' C212 C113 -132(2) . . . . ?
C112 P3' C212 C113 125(5) . . . . ?
P3 P3' C212 C217 -54.9(19) . . . . ?
C218 P3' C212 C217 117.6(17) . . . . ?
C111 P3' C212 C217 18(2) . . . . ?
C211 P3' C212 C217 26(2) . . . . ?
C112 P3' C212 C217 -77(4) . . . . ?
P3 P3' C212 C213 122.7(14) . . . . ?
C218 P3' C212 C213 -64.7(12) . . . . ?
C111 P3' C212 C213 -164.1(13) . . . . ?
C211 P3' C212 C213 -156.1(14) . . . . ?
C112 P3' C212 C213 101(4) . . . . ?
C218 P3' C212 P3 172.6(12) . . . . ?
C111 P3' C212 P3 73.1(10) . . . . ?
C211 P3' C212 P3 81.1(11) . . . . ?
C112 P3' C212 P3 -22(4) . . . . ?
P3 P3' C212 C117 -7.5(16) . . . . ?
C218 P3' C212 C117 165.1(15) . . . . ?
C111 P3' C212 C117 65.6(18) . . . . ?
C211 P3' C212 C117 73.6(18) . . . . ?
C112 P3' C212 C117 -29(3) . . . . ?
C217 C117 C212 C112 166(6) . . . . ?
C116 C117 C212 C112 95(5) . . . . ?
C216 C117 C212 C112 115(5) . . . . ?
C217 C117 C212 C113 86(3) . . . . ?
C116 C117 C212 C113 15.1(18) . . . . ?
C112 C117 C212 C113 -80(5) . . . . ?
C216 C117 C212 C113 35.2(16) . . . . ?
C116 C117 C212 C217 -71(3) . . . . ?
C112 C117 C212 C217 -166(6) . . . . ?
C216 C117 C212 C217 -51(3) . . . . ?
C217 C117 C212 C213 116(3) . . . . ?
C116 C117 C212 C213 45.1(17) . . . . ?
C112 C117 C212 C213 -50(5) . . . . ?
C216 C117 C212 C213 65.3(16) . . . . ?
C217 C117 C212 P3 -116(3) . . . . ?
C116 C117 C212 P3 173.1(12) . . . . ?
C112 C117 C212 P3 78(5) . . . . ?
C216 C117 C212 P3 -166.8(14) . . . . ?
C217 C117 C212 P3' -112(3) . . . . ?
C116 C117 C212 P3' 176.8(15) . . . . ?
C112 C117 C212 P3' 82(5) . . . . ?
C216 C117 C212 P3' -163.1(19) . . . . ?
C214 C113 C213 C212 146.0(18) . . . . ?
C114 C113 C213 C212 153(3) . . . . ?
C112 C113 C213 C212 26.0(11) . . . . ?
C217 C113 C213 C212 28.4(19) . . . . ?
C215 C113 C213 C212 124(3) . . . . ?
C212 C113 C213 C214 -146.0(18) . . . . ?
C114 C113 C213 C214 7(2) . . . . ?
C112 C113 C213 C214 -120.0(15) . . . . ?
C217 C113 C213 C214 -118(3) . . . . ?
C215 C113 C213 C214 -21.8(16) . . . . ?
C212 C113 C213 C112 -26.0(11) . . . . ?
C214 C113 C213 C112 120.0(15) . . . . ?
C114 C113 C213 C112 127(3) . . . . ?
C217 C113 C213 C112 2(2) . . . . ?
C215 C113 C213 C112 98(2) . . . . ?
C212 C113 C213 C114 -153(3) . . . . ?
C214 C113 C213 C114 -7(2) . . . . ?
C112 C113 C213 C114 -127(3) . . . . ?
C217 C113 C213 C114 -125(4) . . . . ?
C215 C113 C213 C114 -28.9(17) . . . . ?
C112 C212 C213 C113 -89(3) . . . . ?
C217 C212 C213 C113 -37(2) . . . . ?
P3 C212 C213 C113 174(3) . . . . ?
P3' C212 C213 C113 145(3) . . . . ?
C117 C212 C213 C113 -71(2) . . . . ?
C112 C212 C213 C214 -52(2) . . . . ?
C113 C212 C213 C214 37(2) . . . . ?
C217 C212 C213 C214 0.0(6) . . . . ?
P3 C212 C213 C214 -149.7(17) . . . . ?
P3' C212 C213 C214 -178.1(15) . . . . ?
C117 C212 C213 C214 -34.0(9) . . . . ?
C113 C212 C213 C112 89(3) . . . . ?
C217 C212 C213 C112 52(2) . . . . ?
P3 C212 C213 C112 -98(3) . . . . ?
P3' C212 C213 C112 -126(3) . . . . ?
C117 C212 C213 C112 18(2) . . . . ?
C112 C212 C213 C114 -72(3) . . . . ?
C113 C212 C213 C114 16(2) . . . . ?
C217 C212 C213 C114 -20.1(12) . . . . ?
P3 C212 C213 C114 -169.8(16) . . . . ?
P3' C212 C213 C114 161.7(15) . . . . ?
C117 C212 C213 C114 -54.1(12) . . . . ?
C212 C112 C213 C113 80(3) . . . . ?
C217 C112 C213 C113 -4(3) . . . . ?
C117 C112 C213 C113 -66(3) . . . . ?
P3 C112 C213 C113 133(2) . . . . ?
P3' C112 C213 C113 119(2) . . . . ?
C217 C112 C213 C212 -84(4) . . . . ?
C117 C112 C213 C212 -146(4) . . . . ?
C113 C112 C213 C212 -80(3) . . . . ?
P3 C112 C213 C212 53(2) . . . . ?
P3' C112 C213 C212 39(2) . . . . ?
C212 C112 C213 C214 135(2) . . . . ?
C217 C112 C213 C214 51(3) . . . . ?
C117 C112 C213 C214 -11(2) . . . . ?
C113 C112 C213 C214 55(2) . . . . ?
P3 C112 C213 C214 -172.1(10) . . . . ?
P3' C112 C213 C214 174.2(11) . . . . ?
C212 C112 C213 C114 110(3) . . . . ?
C217 C112 C213 C114 26(2) . . . . ?
C117 C112 C213 C114 -37(2) . . . . ?
C113 C112 C213 C114 29.6(18) . . . . ?
P3 C112 C213 C114 162.2(9) . . . . ?
P3' C112 C213 C114 148.6(10) . . . . ?
C214 C114 C213 C113 166(4) . . . . ?
C215 C114 C213 C113 100(4) . . . . ?
C115 C114 C213 C113 83(4) . . . . ?
C216 C114 C213 C113 52(3) . . . . ?
C214 C114 C213 C212 142(3) . . . . ?
C215 C114 C213 C212 76(3) . . . . ?
C113 C114 C213 C212 -24(3) . . . . ?
C115 C114 C213 C212 58.4(19) . . . . ?
C216 C114 C213 C212 27.8(14) . . . . ?
C215 C114 C213 C214 -66(3) . . . . ?
C113 C114 C213 C214 -166(4) . . . . ?
C115 C114 C213 C214 -84(3) . . . . ?
C216 C114 C213 C214 -114(3) . . . . ?
C214 C114 C213 C112 120(3) . . . . ?
C215 C114 C213 C112 53(3) . . . . ?
C113 C114 C213 C112 -47(3) . . . . ?
C115 C114 C213 C112 36(2) . . . . ?
C216 C114 C213 C112 5.4(15) . . . . ?
C215 C114 C214 C113 121(3) . . . . ?
C115 C114 C214 C113 111.4(19) . . . . ?
C216 C114 C214 C113 72(2) . . . . ?
C213 C114 C214 C113 -5.1(17) . . . . ?
C215 C114 C214 C213 126(3) . . . . ?
C113 C114 C214 C213 5.1(17) . . . . ?
C115 C114 C214 C213 116.5(19) . . . . ?
C216 C114 C214 C213 77(3) . . . . ?
C113 C114 C214 C215 -121(3) . . . . ?
C115 C114 C214 C215 -9(3) . . . . ?
C216 C114 C214 C215 -48(2) . . . . ?
C213 C114 C214 C215 -126(3) . . . . ?
C215 C114 C214 C115 9(3) . . . . ?
C113 C114 C214 C115 -111.4(19) . . . . ?
C216 C114 C214 C115 -39(2) . . . . ?
C213 C114 C214 C115 -116.5(19) . . . . ?
C213 C113 C214 C114 171(3) . . . . ?
C212 C113 C214 C114 -121(3) . . . . ?
C112 C113 C214 C114 -110(2) . . . . ?
C217 C113 C214 C114 -66(2) . . . . ?
C215 C113 C214 C114 -38(2) . . . . ?
C212 C113 C214 C213 68(3) . . . . ?
C114 C113 C214 C213 -171(3) . . . . ?
C112 C113 C214 C213 79(3) . . . . ?
C217 C113 C214 C213 124(3) . . . . ?
C215 C113 C214 C213 151(2) . . . . ?
C213 C113 C214 C215 -151(2) . . . . ?
C212 C113 C214 C215 -83(3) . . . . ?
C114 C113 C214 C215 38(2) . . . . ?
C112 C113 C214 C215 -72.2(16) . . . . ?
C217 C113 C214 C215 -27.9(16) . . . . ?
C213 C113 C214 C115 -148(2) . . . . ?
C212 C113 C214 C115 -80(3) . . . . ?
C114 C113 C214 C115 41.4(19) . . . . ?
C112 C113 C214 C115 -68.6(19) . . . . ?
C217 C113 C214 C115 -24.3(19) . . . . ?
C215 C113 C214 C115 3.6(15) . . . . ?
C113 C213 C214 C114 -9(3) . . . . ?
C212 C213 C214 C114 -45(3) . . . . ?
C112 C213 C214 C114 -64(3) . . . . ?
C212 C213 C214 C113 -36(2) . . . . ?
C112 C213 C214 C113 -55(2) . . . . ?
C114 C213 C214 C113 9(3) . . . . ?
C113 C213 C214 C215 35(2) . . . . ?
C212 C213 C214 C215 -0.2(6) . . . . ?
C112 C213 C214 C215 -19.3(13) . . . . ?
C114 C213 C214 C215 45(3) . . . . ?
C113 C213 C214 C115 37(3) . . . . ?
C212 C213 C214 C115 1.8(16) . . . . ?
C112 C213 C214 C115 -17(2) . . . . ?
C114 C213 C214 C115 47(2) . . . . ?
C215 C115 C214 C114 -83(14) . . . . ?
C216 C115 C214 C114 79(3) . . . . ?
C116 C115 C214 C114 122(3) . . . . ?
C215 C115 C214 C113 -147(13) . . . . ?
C216 C115 C214 C113 15(3) . . . . ?
C116 C115 C214 C113 59(2) . . . . ?
C114 C115 C214 C113 -63(2) . . . . ?
C215 C115 C214 C213 -166(13) . . . . ?
C216 C115 C214 C213 -4(3) . . . . ?
C116 C115 C214 C213 40(3) . . . . ?
C114 C115 C214 C213 -82(3) . . . . ?
C216 C115 C214 C215 162(16) . . . . ?
C116 C115 C214 C215 -154(15) . . . . ?
C114 C115 C214 C215 83(14) . . . . ?
C216 C115 C215 C114 45(11) . . . . ?
C116 C115 C215 C114 95(9) . . . . ?
C214 C115 C215 C114 65(13) . . . . ?
C216 C115 C215 C214 -20(17) . . . . ?
C116 C115 C215 C214 31(18) . . . . ?
C114 C115 C215 C214 -65(13) . . . . ?
C116 C115 C215 C216 51(4) . . . . ?
C114 C115 C215 C216 -45(11) . . . . ?
C214 C115 C215 C216 20(17) . . . . ?
C216 C115 C215 C116 -51(4) . . . . ?
C114 C115 C215 C116 -95(9) . . . . ?
C214 C115 C215 C116 -31(18) . . . . ?
C216 C115 C215 C113 3(8) . . . . ?
C116 C115 C215 C113 54(8) . . . . ?
C114 C115 C215 C113 -41(6) . . . . ?
C214 C115 C215 C113 23(10) . . . . ?
C214 C114 C215 C115 -145(9) . . . . ?
C113 C114 C215 C115 -81(9) . . . . ?
C216 C114 C215 C115 -30(8) . . . . ?
C213 C114 C215 C115 -104(9) . . . . ?
C113 C114 C215 C214 64(2) . . . . ?
C115 C114 C215 C214 145(9) . . . . ?
C216 C114 C215 C214 115(3) . . . . ?
C213 C114 C215 C214 41.4(19) . . . . ?
C214 C114 C215 C216 -115(3) . . . . ?
C113 C114 C215 C216 -52(3) . . . . ?
C115 C114 C215 C216 30(8) . . . . ?
C213 C114 C215 C216 -74(2) . . . . ?
C214 C114 C215 C116 -95(3) . . . . ?
C113 C114 C215 C116 -31(4) . . . . ?
C115 C114 C215 C116 50(8) . . . . ?
C216 C114 C215 C116 20(2) . . . . ?
C213 C114 C215 C116 -54(3) . . . . ?
C214 C114 C215 C113 -64(2) . . . . ?
C115 C114 C215 C113 81(9) . . . . ?
C216 C114 C215 C113 52(3) . . . . ?
C213 C114 C215 C113 -22.4(12) . . . . ?
C114 C214 C215 C115 90(14) . . . . ?
C113 C214 C215 C115 34(13) . . . . ?
C213 C214 C215 C115 16(13) . . . . ?
C113 C214 C215 C114 -57(2) . . . . ?
C213 C214 C215 C114 -75(3) . . . . ?
C115 C214 C215 C114 -90(14) . . . . ?
C114 C214 C215 C216 75(3) . . . . ?
C113 C214 C215 C216 18.6(15) . . . . ?
C213 C214 C215 C216 0.5(12) . . . . ?
C115 C214 C215 C216 -15(13) . . . . ?
C114 C214 C215 C116 112(3) . . . . ?
C113 C214 C215 C116 55(2) . . . . ?
C213 C214 C215 C116 37.0(19) . . . . ?
C115 C214 C215 C116 22(13) . . . . ?
C114 C214 C215 C113 57(2) . . . . ?
C213 C214 C215 C113 -18.0(11) . . . . ?
C115 C214 C215 C113 -34(13) . . . . ?
C216 C116 C215 C115 79(8) . . . . ?
C117 C116 C215 C115 143(8) . . . . ?
C217 C116 C215 C115 114(8) . . . . ?
C216 C116 C215 C114 -38(4) . . . . ?
C115 C116 C215 C114 -117(9) . . . . ?
C117 C116 C215 C114 26(3) . . . . ?
C217 C116 C215 C114 -3(3) . . . . ?
C216 C116 C215 C214 -87(4) . . . . ?
C115 C116 C215 C214 -166(9) . . . . ?
C117 C116 C215 C214 -23(2) . . . . ?
C217 C116 C215 C214 -52(2) . . . . ?
C115 C116 C215 C216 -79(8) . . . . ?
C117 C116 C215 C216 64(3) . . . . ?
C217 C116 C215 C216 36(3) . . . . ?
C216 C116 C215 C113 -56(3) . . . . ?
C115 C116 C215 C113 -135(8) . . . . ?
C117 C116 C215 C113 8.1(15) . . . . ?
C217 C116 C215 C113 -20.5(12) . . . . ?
C117 C116 C216 C115 -135(2) . . . . ?
C215 C116 C216 C115 -17(2) . . . . ?
C217 C116 C216 C115 -142(4) . . . . ?
C115 C116 C216 C215 17(2) . . . . ?
C117 C116 C216 C215 -118(2) . . . . ?
C217 C116 C216 C215 -126(4) . . . . ?
C115 C116 C216 C217 142(4) . . . . ?
C117 C116 C216 C217 8(2) . . . . ?
C215 C116 C216 C217 126(4) . . . . ?
C115 C116 C216 C117 135(2) . . . . ?
C215 C116 C216 C117 118(2) . . . . ?
C217 C116 C216 C117 -8(2) . . . . ?
C115 C116 C216 C114 35.2(19) . . . . ?
C117 C116 C216 C114 -100(3) . . . . ?
C215 C116 C216 C114 18(2) . . . . ?
C217 C116 C216 C114 -107(4) . . . . ?
C215 C115 C216 C116 117(7) . . . . ?
C114 C115 C216 C116 138(3) . . . . ?
C214 C115 C216 C116 110(3) . . . . ?
C116 C115 C216 C215 -117(7) . . . . ?
C114 C115 C216 C215 22(6) . . . . ?
C214 C115 C216 C215 -6(5) . . . . ?
C215 C115 C216 C217 11(10) . . . . ?
C116 C115 C216 C217 -105(5) . . . . ?
C114 C115 C216 C217 33(5) . . . . ?
C214 C115 C216 C217 5(5) . . . . ?
C215 C115 C216 C117 67(8) . . . . ?
C116 C115 C216 C117 -49(2) . . . . ?
C114 C115 C216 C117 89(3) . . . . ?
C214 C115 C216 C117 61(4) . . . . ?
C215 C115 C216 C114 -22(6) . . . . ?
C116 C115 C216 C114 -138(3) . . . . ?
C214 C115 C216 C114 -28.0(12) . . . . ?
C115 C215 C216 C116 -62(7) . . . . ?
C114 C215 C216 C116 149(3) . . . . ?
C214 C215 C216 C116 109(3) . . . . ?
C113 C215 C216 C116 121(3) . . . . ?
C114 C215 C216 C115 -149(8) . . . . ?
C214 C215 C216 C115 171(8) . . . . ?
C116 C215 C216 C115 62(7) . . . . ?
C113 C215 C216 C115 -177(7) . . . . ?
C115 C215 C216 C217 -172(7) . . . . ?
C114 C215 C216 C217 40(2) . . . . ?
C214 C215 C216 C217 -0.7(17) . . . . ?
C116 C215 C216 C217 -110(3) . . . . ?
C113 C215 C216 C217 11.3(13) . . . . ?
C115 C215 C216 C117 -122(8) . . . . ?
C114 C215 C216 C117 89(3) . . . . ?
C214 C215 C216 C117 49(2) . . . . ?
C116 C215 C216 C117 -60.1(18) . . . . ?
C113 C215 C216 C117 61(2) . . . . ?
C115 C215 C216 C114 149(8) . . . . ?
C214 C215 C216 C114 -40.3(18) . . . . ?
C116 C215 C216 C114 -149(3) . . . . ?
C113 C215 C216 C114 -28.3(17) . . . . ?
C217 C117 C216 C116 169(3) . . . . ?
C112 C117 C216 C116 -143(2) . . . . ?
C212 C117 C216 C116 -152(2) . . . . ?
C217 C117 C216 C115 -133(4) . . . . ?
C116 C117 C216 C115 58(3) . . . . ?
C112 C117 C216 C115 -85(4) . . . . ?
C212 C117 C216 C115 -95(3) . . . . ?
C217 C117 C216 C215 -114(3) . . . . ?
C116 C117 C216 C215 77(2) . . . . ?
C112 C117 C216 C215 -66(2) . . . . ?
C212 C117 C216 C215 -76(2) . . . . ?
C116 C117 C216 C217 -169(3) . . . . ?
C112 C117 C216 C217 47(2) . . . . ?
C212 C117 C216 C217 38.1(17) . . . . ?
C217 C117 C216 C114 -78(3) . . . . ?
C116 C117 C216 C114 112(3) . . . . ?
C112 C117 C216 C114 -31(2) . . . . ?
C212 C117 C216 C114 -40.1(19) . . . . ?
C214 C114 C216 C116 40(4) . . . . ?
C215 C114 C216 C116 -36(4) . . . . ?
C113 C114 C216 C116 101(4) . . . . ?
C115 C114 C216 C116 -48(3) . . . . ?
C213 C114 C216 C116 85(4) . . . . ?
C214 C114 C216 C115 89(3) . . . . ?
C215 C114 C216 C115 13(3) . . . . ?
C113 C114 C216 C115 149(3) . . . . ?
C213 C114 C216 C115 134(3) . . . . ?
C214 C114 C216 C215 76(3) . . . . ?
C113 C114 C216 C215 137(3) . . . . ?
C115 C114 C216 C215 -13(4) . . . . ?
C213 C114 C216 C215 121(2) . . . . ?
C214 C114 C216 C217 -72(3) . . . . ?
C215 C114 C216 C217 -148(2) . . . . ?
C113 C114 C216 C217 -11.3(15) . . . . ?
C115 C114 C216 C217 -161(3) . . . . ?
C213 C114 C216 C217 -26.8(15) . . . . ?
C214 C114 C216 C117 -29(3) . . . . ?
C215 C114 C216 C117 -105(3) . . . . ?
C113 C114 C216 C117 31(2) . . . . ?
C115 C114 C216 C117 -118(3) . . . . ?
C213 C114 C216 C117 16(2) . . . . ?
C116 C117 C217 C112 124.1(15) . . . . ?
C216 C117 C217 C112 118(2) . . . . ?
C212 C117 C217 C112 -3.0(14) . . . . ?
C116 C117 C217 C212 127.1(19) . . . . ?
C112 C117 C217 C212 3.0(14) . . . . ?
C216 C117 C217 C212 121(3) . . . . ?
C116 C117 C217 C216 7(2) . . . . ?
C112 C117 C217 C216 -118(2) . . . . ?
C212 C117 C217 C216 -121(3) . . . . ?
C116 C117 C217 C113 83.7(15) . . . . ?
C112 C117 C217 C113 -40.5(10) . . . . ?
C216 C117 C217 C113 77(2) . . . . ?
C212 C117 C217 C113 -43.5(14) . . . . ?
C112 C117 C217 C116 -124.1(15) . . . . ?
C216 C117 C217 C116 -7(2) . . . . ?
C212 C117 C217 C116 -127.1(19) . . . . ?
C212 C112 C217 C117 173(3) . . . . ?
C113 C112 C217 C117 -120.4(19) . . . . ?
C213 C112 C217 C117 -118.5(19) . . . . ?
P3 C112 C217 C117 109(2) . . . . ?
P3' C112 C217 C117 134.7(17) . . . . ?
C117 C112 C217 C212 -173(3) . . . . ?
C113 C112 C217 C212 66(3) . . . . ?
C213 C112 C217 C212 68(3) . . . . ?
P3 C112 C217 C212 -64(2) . . . . ?
P3' C112 C217 C212 -38(2) . . . . ?
C212 C112 C217 C216 -122(3) . . . . ?
C117 C112 C217 C216 64.6(19) . . . . ?
C113 C112 C217 C216 -55.8(18) . . . . ?
C213 C112 C217 C216 -54(2) . . . . ?
P3 C112 C217 C216 173.5(13) . . . . ?
P3' C112 C217 C216 -160.7(13) . . . . ?
C212 C112 C217 C113 -66(3) . . . . ?
C117 C112 C217 C113 120.4(19) . . . . ?
C213 C112 C217 C113 1.9(16) . . . . ?
P3 C112 C217 C113 -130.6(16) . . . . ?
P3' C112 C217 C113 -104.9(15) . . . . ?
C212 C112 C217 C116 -150(3) . . . . ?
C117 C112 C217 C116 36.4(13) . . . . ?
C113 C112 C217 C116 -84.0(15) . . . . ?
C213 C112 C217 C116 -82.1(19) . . . . ?
P3 C112 C217 C116 145.4(13) . . . . ?
P3' C112 C217 C116 171.1(11) . . . . ?
C112 C212 C217 C117 -7(3) . . . . ?
C113 C212 C217 C117 -95(3) . . . . ?
C213 C212 C217 C117 -76(3) . . . . ?
P3 C212 C217 C117 75(3) . . . . ?
P3' C212 C217 C117 101(3) . . . . ?
C113 C212 C217 C112 -88(3) . . . . ?
C213 C212 C217 C112 -69(3) . . . . ?
P3 C212 C217 C112 82(3) . . . . ?
P3' C212 C217 C112 108(4) . . . . ?
C117 C212 C217 C112 7(3) . . . . ?
C112 C212 C217 C216 69(3) . . . . ?
C113 C212 C217 C216 -18.6(15) . . . . ?
C213 C212 C217 C216 -0.2(13) . . . . ?
P3 C212 C217 C216 151.4(18) . . . . ?
P3' C212 C217 C216 177(2) . . . . ?
C117 C212 C217 C216 76(3) . . . . ?
C112 C212 C217 C113 88(3) . . . . ?
C213 C212 C217 C113 18.4(10) . . . . ?
P3 C212 C217 C113 170(2) . . . . ?
P3' C212 C217 C113 -164(3) . . . . ?
C117 C212 C217 C113 95(3) . . . . ?
C112 C212 C217 C116 35(3) . . . . ?
C113 C212 C217 C116 -53(2) . . . . ?
C213 C212 C217 C116 -34.2(19) . . . . ?
P3 C212 C217 C116 117(2) . . . . ?
P3' C212 C217 C116 143(2) . . . . ?
C117 C212 C217 C116 42.0(16) . . . . ?
C116 C216 C217 C117 -10(3) . . . . ?
C115 C216 C217 C117 88(4) . . . . ?
C215 C216 C217 C117 92(2) . . . . ?
C114 C216 C217 C117 112.5(18) . . . . ?
C116 C216 C217 C112 -76(4) . . . . ?
C115 C216 C217 C112 22(5) . . . . ?
C215 C216 C217 C112 26(2) . . . . ?
C117 C216 C217 C112 -65.9(18) . . . . ?
C114 C216 C217 C112 46.6(19) . . . . ?
C116 C216 C217 C212 -101(3) . . . . ?
C115 C216 C217 C212 -4(4) . . . . ?
C215 C216 C217 C212 0.6(18) . . . . ?
C117 C216 C217 C212 -91.5(19) . . . . ?
C114 C216 C217 C212 21.0(15) . . . . ?
C116 C216 C217 C113 -114(3) . . . . ?
C115 C216 C217 C113 -16(4) . . . . ?
C215 C216 C217 C113 -12.1(14) . . . . ?
C117 C216 C217 C113 -104.1(18) . . . . ?
C114 C216 C217 C113 8.3(11) . . . . ?
C115 C216 C217 C116 97(5) . . . . ?
C215 C216 C217 C116 102(3) . . . . ?
C117 C216 C217 C116 10(3) . . . . ?
C114 C216 C217 C116 122(3) . . . . ?
C213 C113 C217 C117 54(4) . . . . ?
C212 C113 C217 C117 94(2) . . . . ?
C214 C113 C217 C117 -45(3) . . . . ?
C114 C113 C217 C117 -81(2) . . . . ?
C112 C113 C217 C117 57.8(18) . . . . ?
C215 C113 C217 C117 -63(2) . . . . ?
C213 C113 C217 C112 -4(3) . . . . ?
C212 C113 C217 C112 35.9(17) . . . . ?
C214 C113 C217 C112 -102(2) . . . . ?
C114 C113 C217 C112 -139.3(19) . . . . ?
C215 C113 C217 C112 -121.3(18) . . . . ?
C213 C113 C217 C212 -40(3) . . . . ?
C214 C113 C217 C212 -138(2) . . . . ?
C114 C113 C217 C212 -175.2(18) . . . . ?
C112 C113 C217 C212 -35.9(17) . . . . ?
C215 C113 C217 C212 -157.1(14) . . . . ?
C213 C113 C217 C216 124(3) . . . . ?
C212 C113 C217 C216 164.1(14) . . . . ?
C214 C113 C217 C216 25.9(16) . . . . ?
C114 C113 C217 C216 -11.1(14) . . . . ?
C112 C113 C217 C216 128(2) . . . . ?
C215 C113 C217 C216 7.0(9) . . . . ?
C213 C113 C217 C116 98(3) . . . . ?
C212 C113 C217 C116 138.1(14) . . . . ?
C214 C113 C217 C116 -0.1(18) . . . . ?
C114 C113 C217 C116 -37.0(13) . . . . ?
C112 C113 C217 C116 102.3(18) . . . . ?
C215 C113 C217 C116 -19.0(12) . . . . ?
C216 C116 C217 C117 167(4) . . . . ?
C115 C116 C217 C117 137(2) . . . . ?
C215 C116 C217 C117 125(2) . . . . ?
C216 C116 C217 C112 112(4) . . . . ?
C115 C116 C217 C112 83(2) . . . . ?
C117 C116 C217 C112 -54.5(16) . . . . ?
C215 C116 C217 C112 70(2) . . . . ?
C216 C116 C217 C212 97(4) . . . . ?
C115 C116 C217 C212 68(2) . . . . ?
C117 C116 C217 C212 -69.3(19) . . . . ?
C215 C116 C217 C212 55(2) . . . . ?
C115 C116 C217 C216 -30(3) . . . . ?
C117 C116 C217 C216 -167(4) . . . . ?
C215 C116 C217 C216 -42(3) . . . . ?
C216 C116 C217 C113 65(3) . . . . ?
C115 C116 C217 C113 35.1(15) . . . . ?
C117 C116 C217 C113 -101.9(19) . . . . ?
C215 C116 C217 C113 22.6(14) . . . . ?
P3 P3' C218 C223 -5(7) . . . . ?
C212 P3' C218 C223 -39.4(18) . . . . ?
C111 P3' C218 C223 58.0(18) . . . . ?
C211 P3' C218 C223 48.7(19) . . . . ?
C112 P3' C218 C223 -43.0(18) . . . . ?
P3 P3' C218 C219 180(100) . . . . ?
C212 P3' C218 C219 145.6(15) . . . . ?
C111 P3' C218 C219 -116.9(15) . . . . ?
C211 P3' C218 C219 -126.3(17) . . . . ?
C112 P3' C218 C219 142.1(13) . . . . ?
C223 C218 C219 C220 3(3) . . . . ?
P3' C218 C219 C220 178.6(16) . . . . ?
C218 C219 C220 C221 -10(3) . . . . ?
C219 C220 C221 C222 17(4) . . . . ?
C220 C221 C222 C223 -17(4) . . . . ?
C219 C218 C223 C222 -3(3) . . . . ?
P3' C218 C223 C222 -177.7(16) . . . . ?
C221 C222 C223 C218 9(3) . . . . ?
